data_4324244
loop_
_publ_author_name
'Zhong Sun'
'Hui Wang'
'Hong-Ge-Er Tong'
'Shao-Fan Sun'

_publ_contact_author
;
    Zhong Sun
    College of Chemistry and Chemical Engineering
    Inner Mongolia University
    235 West University Road
    Hohhot 010021
    P. R. China
;
_publ_contact_author_email cesz2008@126.com
_publ_contact_author_fax +86-471-4992981
_publ_contact_author_phone +86-471-4990061-60318
_publ_section_title
;
 A Giant Polyaluminum Species S-Al32 and Two Aluminum Polyoxocations
 Involving Coordination by Sulfate Ions S-Al32 and S-K-Al13
;
_journal_name_full 'Inorganic Chemistry'
_journal_page_first 559
_journal_page_last 564
_journal_paper_doi 10.1021/ic101875r
_journal_volume 50
_journal_year 2011
_chemical_formula_sum 'Al32 Cl2 H176 O162 S9'
_chemical_formula_weight 3992.21
_chemical_name_common 'polyaluminum chloride sulphate'
_chemical_name_systematic 'polyaluminum chloride sulphate'
_space_group_IT_number 2
_symmetry_cell_setting triclinic
_symmetry_space_group_name_Hall '-P 1'
_symmetry_space_group_name_H-M 'P -1'
_atom_sites_solution_hydrogens geom
_atom_sites_solution_primary direct
_atom_sites_solution_secondary difmap
_audit_creation_method SHELXL-97
_cell_angle_alpha 66.79(3)
_cell_angle_beta 70.35(3)
_cell_angle_gamma 70.32(3)
_cell_formula_units_Z 1
_cell_length_a 14.949(3)
_cell_length_b 16.384(3)
_cell_length_c 17.055(3)
_cell_measurement_reflns_used 9802
_cell_measurement_temperature 296(2)
_cell_measurement_theta_max 24.50
_cell_measurement_theta_min 2.00
_cell_volume 3513.4(15)
_computing_cell_refinement 'Bruker SMART'
_computing_data_collection 'Bruker SMART'
_computing_data_reduction 'Bruker SAINT'
_computing_molecular_graphics 'Bruker SHELXTL'
_computing_publication_material 'Bruker SHELXTL'
_computing_structure_refinement 'SHELXL-97 (Sheldrick, 2008)'
_computing_structure_solution 'SHELXS-97 (Sheldrick, 2008)'
_diffrn_ambient_temperature 296(2)
_diffrn_measured_fraction_theta_full 0.992
_diffrn_measured_fraction_theta_max 0.992
_diffrn_measurement_device_type 'CCD area detector'
_diffrn_measurement_method 'phi and omega scans'
_diffrn_radiation_monochromator graphite
_diffrn_radiation_source 'fine-focus sealed tube'
_diffrn_radiation_type MoK\a
_diffrn_radiation_wavelength 0.71073
_diffrn_reflns_av_R_equivalents 0.1248
_diffrn_reflns_av_sigmaI/netI 0.3175
_diffrn_reflns_limit_h_max 15
_diffrn_reflns_limit_h_min -17
_diffrn_reflns_limit_k_max 19
_diffrn_reflns_limit_k_min -19
_diffrn_reflns_limit_l_max 19
_diffrn_reflns_limit_l_min -19
_diffrn_reflns_number 20194
_diffrn_reflns_theta_full 24.50
_diffrn_reflns_theta_max 24.50
_diffrn_reflns_theta_min 1.39
_exptl_absorpt_coefficient_mu 0.536
_exptl_absorpt_correction_T_max 0.9096
_exptl_absorpt_correction_T_min 0.9003
_exptl_absorpt_correction_type multi-scan
_exptl_absorpt_process_details SADABS-2008
_exptl_crystal_colour colourless
_exptl_crystal_density_diffrn 1.887
_exptl_crystal_density_meas ?
_exptl_crystal_description platelike
_exptl_crystal_F_000 2066
_exptl_crystal_size_max 0.20
_exptl_crystal_size_mid 0.18
_exptl_crystal_size_min 0.18
_refine_diff_density_max 1.062
_refine_diff_density_min -0.741
_refine_diff_density_rms 0.141
_refine_ls_extinction_coef 0.00029(8)
_refine_ls_extinction_expression Fc^*^=kFc[1+0.001xFc^2^\l^3^/sin(2\q)]^-1/4^
_refine_ls_extinction_method SHELXL
_refine_ls_goodness_of_fit_ref 0.910
_refine_ls_hydrogen_treatment constr
_refine_ls_matrix_type full
_refine_ls_number_parameters 929
_refine_ls_number_reflns 11601
_refine_ls_number_restraints 253
_refine_ls_restrained_S_all 0.909
_refine_ls_R_factor_all 0.2015
_refine_ls_R_factor_gt 0.1158
_refine_ls_shift/su_max 0.001
_refine_ls_shift/su_mean 0.000
_refine_ls_structure_factor_coef Fsqd
_refine_ls_weighting_details 'calc w=1/[\s^2^(Fo^2^)+(0.0000P)^2^+0.0000P] where P=(Fo^2^+2Fc^2^)/3'
_refine_ls_weighting_scheme calc
_refine_ls_wR_factor_gt 0.0985
_refine_ls_wR_factor_ref 0.1231
_reflns_number_gt 4301
_reflns_number_total 11601
_reflns_threshold_expression >2sigma(I)
_cod_data_source_file ic101875r_si_001_2.cif
_cod_data_source_block Al32Cl2H176O162S9
_cod_depositor_comments
;
The following automatic conversions were performed:

'_exptl_crystal_density_meas' value 'none' was changed to '?' - the
value is perceived as not measured.

Automatic conversion script
Id: cif_fix_values 3008 2015-01-20 13:52:24Z robertas 
;
_cod_database_code 4324244

loop_
_symmetry_equiv_pos_as_xyz
'x, y, z'
'-x, -y, -z'

loop_
_atom_site_label
_atom_site_type_symbol
_atom_site_fract_x
_atom_site_fract_y
_atom_site_fract_z
_atom_site_U_iso_or_equiv
_atom_site_adp_type
_atom_site_occupancy
_atom_site_symmetry_multiplicity
_atom_site_calc_flag
_atom_site_refinement_flags
_atom_site_disorder_assembly
_atom_site_disorder_group
Al1 Al 1.25184(19) 0.17765(17) 0.73954(17) 0.0092(6) Uani 1 1 d . . .
Al2 Al 1.1528(2) 0.12155(18) 0.95750(17) 0.0121(7) Uani 1 1 d . . .
Al3 Al 1.2338(2) -0.03157(18) 0.88396(17) 0.0124(7) Uani 1 1 d . . .
Al4 Al 1.0529(2) 0.10423(18) 0.84777(18) 0.0102(6) Uani 1 1 d . . .
Al5 Al 1.2488(2) 0.26984(18) 0.88588(18) 0.0128(7) Uani 1 1 d . . .
Al6 Al 1.2321(2) 0.39009(18) 0.70899(18) 0.0122(7) Uani 1 1 d . . .
Al7 Al 1.4233(2) 0.27214(19) 0.73666(18) 0.0156(7) Uani 1 1 d . . .
Al8 Al 1.3734(2) 0.11080(18) 0.56787(18) 0.0121(7) Uani 1 1 d . . .
Al9 Al 1.4971(2) 0.12461(18) 0.66071(18) 0.0131(5) Uani 1 1 d . . .
Al10 Al 1.4009(2) -0.02880(18) 0.73694(18) 0.0131(5) Uani 1 1 d . . .
Al11 Al 1.04345(19) 0.32120(18) 0.69830(17) 0.0103(7) Uani 1 1 d . . .
Al12 Al 1.21656(19) 0.32511(17) 0.54594(17) 0.0098(6) Uani 1 1 d . . .
Al13 Al 1.11992(19) 0.16972(18) 0.62069(17) 0.0121(7) Uani 1 1 d . . .
Al14 Al 1.0167(2) 0.35420(18) 0.51859(18) 0.0128(4) Uani 1 1 d . . .
Al15 Al 0.8460(2) 0.49508(18) 0.63495(18) 0.0128(4) Uani 1 1 d . . .
Al16 Al 0.9555(2) 0.17207(18) 0.51095(18) 0.0128(4) Uani 1 1 d . . .
O1 O 1.2822(4) 0.2608(4) 0.7628(4) 0.0080(7) Uani 1 1 d . . .
O2 O 1.3601(4) 0.1108(4) 0.6825(3) 0.0080(7) Uani 1 1 d . . .
O3 O 1.1709(4) 0.2375(3) 0.6642(3) 0.0080(7) Uani 1 1 d . . .
O4 O 1.1837(4) 0.1083(4) 0.8375(3) 0.0080(7) Uani 1 1 d . . .
O5 O 1.1278(4) 0.2481(4) 0.9116(3) 0.0106(7) Uani 1 1 d . . .
H5 H 1.0759 0.2850 0.9046 0.013 Uiso 1 1 calc R . .
O6 O 1.2707(4) 0.1447(4) 0.9406(3) 0.0106(7) Uani 1 1 d . . .
H6 H 1.3207 0.1086 0.9540 0.013 Uiso 1 1 calc R . .
O7 O 1.2030(4) -0.0053(4) 0.9883(4) 0.0106(7) Uani 1 1 d . . .
H7 H 1.2100 -0.0412 1.0367 0.013 Uiso 1 1 calc R . .
O8 O 1.0312(4) 0.1139(4) 0.9575(3) 0.0106(7) Uani 1 1 d . . .
H8 H 0.9807 0.1146 0.9964 0.013 Uiso 1 1 calc R . .
O9 O 1.2767(4) -0.0492(4) 0.7725(4) 0.0128(10) Uani 1 1 d . . .
H9 H 1.2483 -0.0623 0.7471 0.015 Uiso 1 1 calc R . .
O10 O 1.1032(4) -0.0242(4) 0.8930(4) 0.0128(10) Uani 1 1 d . . .
H10 H 1.0749 -0.0656 0.9117 0.015 Uiso 1 1 calc R . .
O11 O 1.3625(4) -0.0265(4) 0.8530(4) 0.0131(11) Uani 1 1 d . . .
H11 H 1.3947 -0.0240 0.8822 0.016 Uiso 1 1 calc R . .
O12 O 1.0808(4) 0.0963(4) 0.7342(3) 0.0088(10) Uani 1 1 d . . .
H12 H 1.0737 0.0482 0.7356 0.011 Uiso 1 1 calc R . .
O13 O 1.0137(4) 0.2319(4) 0.8032(3) 0.0088(10) Uani 1 1 d . . .
H13 H 0.9724 0.2536 0.8402 0.011 Uiso 1 1 calc R . .
O14 O 1.3792(4) 0.2759(4) 0.8512(4) 0.0136(11) Uani 1 1 d . . .
H14 H 1.4106 0.2795 0.8805 0.016 Uiso 1 1 calc R . .
O15 O 1.2069(4) 0.3933(4) 0.8237(4) 0.0136(11) Uani 1 1 d . . .
H15 H 1.1835 0.4374 0.8417 0.016 Uiso 1 1 calc R . .
O16 O 1.3610(4) 0.3928(4) 0.6898(4) 0.0131(11) Uani 1 1 d . . .
H16 H 1.3850 0.4374 0.6659 0.016 Uiso 1 1 calc R . .
O17 O 1.2582(4) 0.3802(4) 0.5977(4) 0.0143(11) Uani 1 1 d . . .
H17 H 1.2994 0.4081 0.5625 0.017 Uiso 1 1 calc R . .
O18 O 1.1041(4) 0.3762(4) 0.7318(4) 0.0131(11) Uani 1 1 d . . .
H18 H 1.0655 0.4025 0.7665 0.016 Uiso 1 1 calc R . .
O19 O 1.4634(4) 0.2519(4) 0.6273(4) 0.0143(11) Uani 1 1 d . . .
H19 H 1.4655 0.2892 0.5780 0.017 Uiso 1 1 calc R . .
O20 O 1.4794(4) 0.1488(4) 0.7626(4) 0.0131(11) Uani 1 1 d . . .
H20 H 1.4934 0.1129 0.8087 0.016 Uiso 1 1 calc R . .
O21 O 1.2457(4) 0.0991(4) 0.5895(3) 0.0128(8) Uani 1 1 d . . .
H21 H 1.2449 0.0519 0.5840 0.015 Uiso 1 1 calc R . .
O22 O 1.3310(4) 0.2379(4) 0.5217(3) 0.0128(8) Uani 1 1 d . . .
H22 H 1.3728 0.2607 0.4811 0.015 Uiso 1 1 calc R . .
O23 O 1.4140(4) -0.0176(4) 0.6218(3) 0.0128(8) Uani 1 1 d . . .
H23 H 1.4328 -0.0582 0.5992 0.015 Uiso 1 1 calc R . .
O24 O 1.4989(4) 0.1217(4) 0.5546(4) 0.0128(8) Uani 1 1 d . . .
H24 H 1.5443 0.1245 0.5108 0.015 Uiso 1 1 calc R . .
O25 O 1.5164(4) -0.0004(4) 0.7138(3) 0.0131(8) Uani 1 1 d . . .
H25 H 1.5676 -0.0362 0.7249 0.016 Uiso 1 1 calc R . .
O26 O 1.0834(4) 0.3915(4) 0.5747(3) 0.0131(8) Uani 1 1 d . . .
H26 H 1.0746 0.4467 0.5636 0.016 Uiso 1 1 calc R . .
O27 O 1.1457(4) 0.2699(4) 0.5111(4) 0.0131(8) Uani 1 1 d . . .
H27 H 1.1715 0.2566 0.4656 0.016 Uiso 1 1 calc R . .
O28 O 1.0039(4) 0.2677(4) 0.6367(3) 0.0131(8) Uani 1 1 d . . .
H28 H 0.9516 0.2528 0.6599 0.016 Uiso 1 1 calc R . .
O29 O 1.0553(4) 0.1267(4) 0.5725(4) 0.0200(12) Uani 1 1 d . . .
H29 H 1.0772 0.0717 0.5807 0.024 Uiso 1 1 calc R . .
O30 O 0.9222(4) 0.4022(4) 0.7104(4) 0.0139(11) Uani 1 1 d . . .
H30 H 0.8945 0.3960 0.7622 0.017 Uiso 1 1 calc R . .
O31 O 0.9700(4) 0.2928(4) 0.4774(4) 0.0175(11) Uani 1 1 d . . .
H31 H 0.9502 0.3260 0.4331 0.021 Uiso 1 1 calc R . .
O32 O 0.8983(4) 0.4332(4) 0.5501(4) 0.0164(11) Uani 1 1 d . . .
H32 H 0.8599 0.4437 0.5205 0.020 Uiso 1 1 calc R . .
O33 O 1.2352(4) 0.4107(4) 0.4348(4) 0.0148(11) Uani 1 1 d . . .
H33 H 1.2933 0.4062 0.4100 0.018 Uiso 1 1 calc R . .
O34 O 1.0592(4) 0.4373(4) 0.4110(4) 0.0196(12) Uani 1 1 d . . .
H34 H 1.0289 0.4465 0.3751 0.024 Uiso 1 1 calc R . .
O35 O 1.1135(4) 0.1169(4) 1.0761(4) 0.0206(10) Uani 1 1 d . . .
H35A H 1.0692 0.0901 1.1019 0.025 Uiso 1 1 calc R . .
H35B H 1.1477 0.1407 1.0851 0.025 Uiso 1 1 d R . .
O36 O 1.2584(4) -0.1605(4) 0.9452(4) 0.0200(12) Uani 1 1 d . . .
H36A H 1.2736 -0.1707 0.9907 0.024 Uiso 1 1 calc R . .
H36B H 1.2436 -0.1864 0.9205 0.024 Uiso 1 1 d R . .
O37 O 0.9252(4) 0.0899(4) 0.8697(4) 0.0139(11) Uani 1 1 d . . .
H37A H 0.9169 0.0887 0.8250 0.017 Uiso 1 1 calc R . .
H37B H 0.8969 0.0861 0.9209 0.017 Uiso 1 1 d R . .
O38 O 1.2252(4) 0.2962(4) 0.9917(3) 0.0175(11) Uani 1 1 d . . .
H38A H 1.1823 0.2720 1.0291 0.021 Uiso 1 1 calc R . .
H38B H 1.2606 0.3287 0.9842 0.021 Uiso 1 1 d R . .
O39 O 1.5409(4) 0.3038(4) 0.7228(4) 0.0164(11) Uani 1 1 d . . .
H39A H 1.5430 0.3047 0.7699 0.020 Uiso 1 1 calc R . .
H39B H 1.5691 0.3180 0.6707 0.020 Uiso 1 1 d R . .
O40 O 1.1928(4) 0.5211(4) 0.6644(3) 0.0148(11) Uani 1 1 d . . .
H40A H 1.2391 0.5429 0.6542 0.018 Uiso 1 1 calc R . .
H40B H 1.1367 0.5365 0.6585 0.018 Uiso 1 1 d R . .
O41 O 1.4059(4) 0.0969(4) 0.4550(4) 0.0219(12) Uani 1 1 d . . .
H41A H 1.4610 0.0639 0.4464 0.026 Uiso 1 1 calc R . .
H41B H 1.3614 0.1281 0.4302 0.026 Uiso 1 1 d R . .
O42 O 1.6351(4) 0.1185(4) 0.6288(4) 0.0219(12) Uani 1 1 d . . .
H42A H 1.6637 0.0858 0.5975 0.026 Uiso 1 1 calc R . .
H42B H 1.6451 0.1535 0.6468 0.026 Uiso 1 1 d R . .
O43 O 1.4583(4) -0.1589(4) 0.7698(4) 0.0196(12) Uani 1 1 d . . .
H43A H 1.4324 -0.1837 0.7527 0.024 Uiso 1 1 calc R . .
H43B H 1.5180 -0.1678 0.7565 0.024 Uiso 1 1 d R . .
O44 O 0.7448(4) 0.4261(4) 0.6928(4) 0.0206(10) Uani 1 1 d . . .
H44A H 0.7703 0.3713 0.7025 0.025 Uiso 1 1 calc R . .
H44B H 0.6914 0.4611 0.7026 0.025 Uiso 1 1 d R . .
O45 O 0.7834(4) 0.5493(4) 0.7266(4) 0.0206(10) Uani 1 1 d . . .
H45A H 0.8044 0.5166 0.7704 0.025 Uiso 1 1 calc R . .
H45B H 0.7422 0.5959 0.7100 0.025 Uiso 1 1 d R . .
O46 O 0.8590(5) 0.2166(4) 0.4442(4) 0.0308(19) Uani 1 1 d . . .
H46A H 0.8259 0.1792 0.4611 0.037 Uiso 1 1 calc R . .
H46B H 0.8671 0.2648 0.4057 0.037 Uiso 1 1 d R . .
O47 O 0.9436(5) 0.0509(4) 0.5444(4) 0.0298(19) Uani 1 1 d . . .
H47A H 0.9653 0.0331 0.5014 0.036 Uiso 1 1 calc R . .
H47B H 0.8918 0.0450 0.5806 0.036 Uiso 1 1 d R . .
O48 O 1.0456(5) 0.1568(4) 0.4037(4) 0.040(2) Uani 1 1 d . . .
H48A H 1.0920 0.1785 0.3934 0.048 Uiso 1 1 calc R . .
H48B H 1.0267 0.1276 0.3855 0.048 Uiso 1 1 d R . .
S1 S 0.81027(19) 0.16964(17) 0.69733(16) 0.0216(7) Uani 1 1 d . . .
O49 O 0.8456(5) 0.1977(5) 0.6000(4) 0.0313(14) Uani 1 1 d . . .
O50 O 0.7058(4) 0.1693(4) 0.7207(4) 0.0272(18) Uani 1 1 d . . .
O51 O 0.8658(5) 0.0770(5) 0.7423(4) 0.038(2) Uani 1 1 d . . .
O52 O 0.8214(5) 0.2390(5) 0.7269(4) 0.0313(14) Uani 1 1 d . . .
S2 S 1.2770(2) 0.2151(2) 0.2933(2) 0.0319(8) Uani 1 1 d . A 2
O53 O 1.3617(6) 0.2334(6) 0.3050(6) 0.066(3) Uani 1 1 d . A 2
O54 O 1.2178(6) 0.1849(6) 0.3774(6) 0.071(3) Uani 1 1 d . A 2
O55 O 1.2269(7) 0.2903(6) 0.2406(6) 0.051(3) Uani 0.82 1 d PU A 2
O55' O 1.182(3) 0.228(3) 0.268(2) 0.031(10) Uani 0.18 1 d PU A 2
O56 O 1.3111(5) 0.1432(6) 0.2520(5) 0.058(3) Uani 1 1 d . A 2
S3 S 1.4748(2) 0.4350(2) 0.3891(2) 0.0343(8) Uani 1 1 d . B 3
O57 O 1.5780(5) 0.4276(5) 0.3715(5) 0.050(3) Uani 1 1 d . B 3
O58 O 1.4317(8) 0.4231(8) 0.4852(7) 0.046(3) Uani 0.75 1 d PU B 3
O58' O 1.443(3) 0.373(2) 0.469(2) 0.056(12) Uani 0.25 1 d PU B 3
O59 O 1.400(3) 0.531(3) 0.390(2) 0.041(11) Uani 0.215 1 d PU B 3
O59' O 1.4286(7) 0.5269(7) 0.3359(7) 0.035(3) Uani 0.785 1 d PU B 3
O60 O 1.4520(6) 0.3668(6) 0.3668(6) 0.072(3) Uani 1 1 d . B 3
S4 S 0.9152(3) 0.1346(2) 0.2674(2) 0.0586(12) Uani 1 1 d . C 4
O61 O 0.9327(6) 0.1411(6) 0.1732(5) 0.059(3) Uani 1 1 d . C 4
O62 O 0.8761(7) 0.0558(5) 0.3199(6) 0.074(3) Uani 1 1 d . C 4
O63 O 0.8565(9) 0.2071(8) 0.2897(7) 0.042(3) Uani 0.675 1 d PU C 4
O63' O 0.7988(19) 0.2112(18) 0.2671(17) 0.049(8) Uani 0.325 1 d PU C 4
O64 O 0.9755(17) 0.1787(15) 0.2691(14) 0.063(7) Uani 0.42 1 d PU C 4
O64' O 1.0191(10) 0.1129(11) 0.2872(9) 0.053(4) Uani 0.58 1 d PU C 4
S5 S 1.5341(4) 0.0518(3) 0.9746(3) 0.0226(13) Uani 0.50 1 d PU . 5
O65 O 1.5190(5) -0.0148(6) 1.0684(5) 0.055(2) Uani 1 1 d U . 5
O66 O 1.6464(11) 0.0605(12) 0.9216(9) 0.055(2) Uani 0.50 1 d PU D 5
O67 O 1.5081(11) 0.1550(12) 0.9601(10) 0.055(2) Uani 0.50 1 d PU E 5
O68 O 1.7690(5) 0.0085(5) 0.5419(4) 0.053(3) Uani 1 1 d . . .
H68A H 1.8175 0.0068 0.5011 0.063 Uiso 1 1 calc R . .
H68B H 1.8060 0.0085 0.5680 0.063 Uiso 1 1 d R . .
O69 O 1.0185(5) 0.3812(5) 0.2951(4) 0.048(2) Uani 1 1 d . . .
H69A H 1.0730 0.3670 0.2644 0.057 Uiso 1 1 calc R . .
H69B H 1.0480 0.3921 0.3212 0.057 Uiso 1 1 d R . .
O70 O 1.6048(12) 0.2699(11) 0.2780(10) 0.074(6) Uani 0.50 1 d PU F 6
H70 H 1.6504 0.2577 0.2380 0.089 Uiso 1 1 calc R F 6
O70' O 1.3814(9) 0.2340(9) 0.0677(8) 0.033(4) Uani 0.50 1 d PU G 6
H70' H 1.3309 0.2164 0.0947 0.040 Uiso 1 1 calc R G 6
O71 O 1.0037(12) 0.4852(12) 0.8529(11) 0.066(6) Uani 0.50 1 d PU H 6
H71 H 0.9830 0.5131 0.8887 0.079 Uiso 1 1 calc R H 6
O71' O 1.3241(12) 0.5384(11) 0.9563(10) 0.069(6) Uani 0.50 1 d PU I 6
H71' H 1.3485 0.5482 0.9872 0.083 Uiso 1 1 calc R I 6
O72 O 1.622(2) 0.186(2) 0.378(2) 0.041(10) Uani 0.215 1 d PU F 6
H72 H 1.5738 0.1998 0.4155 0.049 Uiso 1 1 calc R F 6
O72' O 1.6639(7) 0.1297(6) 0.4107(6) 0.035(3) Uani 0.785 1 d PU F 6
H72' H 1.6968 0.0991 0.3780 0.042 Uiso 1 1 calc R F 6
O73 O 1.2357(8) 0.6030(7) 0.7506(7) 0.044(3) Uani 0.775 1 d PU J 6
H73 H 1.2618 0.6375 0.7052 0.053 Uiso 1 1 calc R J 6
O73' O 1.169(2) 0.615(3) 0.762(2) 0.044(11) Uani 0.225 1 d PU J 6
H73' H 1.1461 0.6703 0.7468 0.053 Uiso 1 1 calc R J 6
O74 O 0.6837(8) 0.2220(8) 0.9007(8) 0.081(4) Uani 0.78 1 d PU K 6
H74 H 0.6418 0.2221 0.9464 0.097 Uiso 1 1 calc R K 6
O74' O 0.764(3) 0.282(3) 0.888(3) 0.098(17) Uani 0.22 1 d PU K 6
H74' H 0.7879 0.2860 0.8358 0.118 Uiso 1 1 calc R K 6
O75 O 1.271(3) 0.108(2) 1.140(3) 0.13(3) Uani 0.225 1 d PU L 6
H75 H 1.2998 0.1175 1.1674 0.156 Uiso 1 1 calc RD L 6
O75' O 1.2333(10) 0.0653(9) 1.1786(9) 0.088(5) Uani 0.775 1 d PU L 6
H75' H 1.2429 0.0481 1.2278 0.105 Uiso 1 1 calc RD L 6
O76 O 0.8884(11) 0.4233(9) 0.9134(9) 0.083(5) Uani 0.72 1 d PU H 6
H76 H 0.8444 0.4275 0.8924 0.099 Uiso 1 1 calc R H 6
O76' O 0.885(2) 0.402(2) 1.0076(19) 0.085(12) Uani 0.28 1 d PU H 6
H76' H 0.8974 0.4434 1.0140 0.102 Uiso 1 1 calc R H 6
O77 O 0.970(3) 0.433(3) 0.875(3) 0.12(2) Uani 0.25 1 d PU H 6
H77 H 1.0065 0.3873 0.8627 0.140 Uiso 1 1 calc R H 6
O77' O 0.8393(8) 0.3420(8) 0.8901(7) 0.070(4) Uani 0.75 1 d PU K 6
H77' H 0.8427 0.3289 0.9408 0.084 Uiso 1 1 calc R K 6
O78 O 1.3893(9) 0.4564(9) 0.8404(8) 0.112(5) Uani 0.86 1 d PU J 6
H78 H 1.3863 0.4057 0.8448 0.134 Uiso 1 1 calc R J 6
O78' O 1.316(4) 0.516(3) 0.814(4) 0.08(2) Uani 0.14 1 d PU J 6
H78' H 1.2767 0.5083 0.8612 0.097 Uiso 1 1 calc R J 6
O79 O 1.454(6) 0.550(6) 0.130(5) 0.12(6) Uani 0.08 1 d PU M 6
H79 H 1.4953 0.5784 0.1188 0.146 Uiso 1 1 calc R M 6
O79' O 1.4152(9) 0.4457(8) 0.1932(7) 0.124(5) Uani 0.92 1 d PU N 6
H79' H 1.4499 0.4565 0.2145 0.149 Uiso 1 1 calc R N 6
O80 O 1.4605(9) 0.3786(9) 0.0573(8) 0.146(6) Uani 0.89 1 d PU O 6
H80 H 1.4982 0.3882 0.0764 0.175 Uiso 1 1 calc R O 6
O80' O 1.445(4) 0.206(5) 0.128(4) 0.12(4) Uani 0.11 1 d PU G 6
H80' H 1.4558 0.2515 0.1294 0.146 Uiso 1 1 calc R G 6
O81 O 1.3286(12) -0.2759(10) 0.8541(10) 0.086(6) Uani 0.59 1 d PU P 6
H81 H 1.3594 -0.3104 0.8912 0.103 Uiso 1 1 calc R P 6
O81' O 1.2178(16) -0.2797(15) 0.8914(15) 0.091(8) Uani 0.41 1 d PU P 6
H81' H 1.1968 -0.2807 0.8532 0.109 Uiso 1 1 calc R P 6
O82A O 1.084(2) 0.290(2) 1.1303(19) 0.024(9) Uani 0.215 1 d PU Q 6
H82A H 1.0641 0.2476 1.1703 0.028 Uiso 0.50 1 calc PR Q 6
O82B O 1.0411(17) 0.3223(17) 1.1032(15) 0.029(7) Uani 0.285 1 d PU Q 6
H82B H 1.0488 0.3747 1.0798 0.035 Uiso 0.50 1 calc PR Q 6
O82C O 1.3708(13) 0.6140(12) 0.0769(11) 0.029(5) Uani 0.35 1 d PU M 6
H82C H 1.3394 0.5822 0.0757 0.035 Uiso 0.50 1 calc PR M 6
O82D O 1.520(3) 0.229(3) -0.052(2) 0.023(11) Uani 0.15 1 d PU R 6
H82D H 1.5131 0.2831 -0.0583 0.028 Uiso 0.50 1 calc PR R 6
Cl Cl 0.6734(5) 0.2892(5) 0.4925(4) 0.058(2) Uani 0.50 1 d P . .
Cl' Cl 1.2580(4) 0.5873(4) 0.4887(4) 0.0525(19) Uani 0.50 1 d P . .

loop_
_atom_site_aniso_label
_atom_site_aniso_U_11
_atom_site_aniso_U_22
_atom_site_aniso_U_33
_atom_site_aniso_U_23
_atom_site_aniso_U_13
_atom_site_aniso_U_12
Al1 0.0097(14) 0.0085(13) 0.0106(15) -0.0046(11) -0.0074(12) 0.0033(13)
Al2 0.0131(15) 0.0138(14) 0.0128(16) -0.0069(12) -0.0078(13) 0.0006(14)
Al3 0.0110(15) 0.0120(14) 0.0146(16) -0.0046(12) -0.0074(13) 0.0014(14)
Al4 0.0081(14) 0.0102(14) 0.0163(16) -0.0052(12) -0.0078(12) -0.0012(14)
Al5 0.0137(15) 0.0125(14) 0.0141(16) -0.0061(12) -0.0088(13) 0.0024(15)
Al6 0.0107(15) 0.0091(14) 0.0209(17) -0.0048(12) -0.0112(13) 0.0002(14)
Al7 0.0120(16) 0.0163(15) 0.0236(18) -0.0083(13) -0.0123(14) 0.0008(15)
Al8 0.0090(15) 0.0118(14) 0.0163(16) -0.0077(12) -0.0083(13) 0.0057(14)
Al9 0.0116(11) 0.0136(10) 0.0167(12) -0.0074(9) -0.0110(9) 0.0045(10)
Al10 0.0116(11) 0.0136(10) 0.0167(12) -0.0074(9) -0.0110(9) 0.0045(10)
Al11 0.0073(14) 0.0085(13) 0.0128(16) -0.0035(12) -0.0052(12) 0.0040(14)
Al12 0.0089(14) 0.0079(13) 0.0122(15) -0.0043(12) -0.0051(12) 0.0024(14)
Al13 0.0072(15) 0.0106(14) 0.0173(16) -0.0092(12) -0.0037(12) 0.0058(14)
Al14 0.0106(9) 0.0086(8) 0.0196(10) -0.0054(7) -0.0105(7) 0.0052(8)
Al15 0.0106(9) 0.0086(8) 0.0196(10) -0.0054(7) -0.0105(7) 0.0052(8)
Al16 0.0106(9) 0.0086(8) 0.0196(10) -0.0054(7) -0.0105(7) 0.0052(8)
O1 0.0054(16) 0.0054(15) 0.0143(18) -0.0045(13) -0.0057(14) 0.0025(15)
O2 0.0054(16) 0.0054(15) 0.0143(18) -0.0045(13) -0.0057(14) 0.0025(15)
O3 0.0054(16) 0.0054(15) 0.0143(18) -0.0045(13) -0.0057(14) 0.0025(15)
O4 0.0054(16) 0.0054(15) 0.0143(18) -0.0045(13) -0.0057(14) 0.0025(15)
O5 0.0037(16) 0.0142(16) 0.0145(17) -0.0097(13) -0.0033(14) 0.0043(15)
O6 0.0037(16) 0.0142(16) 0.0145(17) -0.0097(13) -0.0033(14) 0.0043(15)
O7 0.0037(16) 0.0142(16) 0.0145(17) -0.0097(13) -0.0033(14) 0.0043(15)
O8 0.0037(16) 0.0142(16) 0.0145(17) -0.0097(13) -0.0033(14) 0.0043(15)
O9 0.006(2) 0.012(2) 0.023(3) -0.005(2) -0.005(2) -0.004(2)
O10 0.006(2) 0.012(2) 0.023(3) -0.005(2) -0.005(2) -0.004(2)
O11 0.014(2) 0.015(2) 0.014(2) 0.000(2) -0.011(2) -0.006(2)
O12 0.008(2) 0.011(2) 0.008(2) -0.0050(18) 0.0002(19) -0.003(2)
O13 0.008(2) 0.011(2) 0.008(2) -0.0050(18) 0.0002(19) -0.003(2)
O14 0.020(3) 0.010(2) 0.017(3) -0.005(2) -0.011(2) -0.004(2)
O15 0.020(3) 0.010(2) 0.017(3) -0.005(2) -0.011(2) -0.004(2)
O16 0.014(2) 0.015(2) 0.014(2) 0.000(2) -0.011(2) -0.006(2)
O17 0.006(2) 0.013(2) 0.027(3) -0.008(2) -0.009(2) 0.002(2)
O18 0.008(2) 0.011(2) 0.021(3) -0.0083(19) -0.006(2) 0.003(2)
O19 0.006(2) 0.013(2) 0.027(3) -0.008(2) -0.009(2) 0.002(2)
O20 0.008(2) 0.011(2) 0.021(3) -0.0083(19) -0.006(2) 0.003(2)
O21 0.0108(17) 0.0123(16) 0.0152(19) -0.0092(14) -0.0062(15) 0.0064(16)
O22 0.0108(17) 0.0123(16) 0.0152(19) -0.0092(14) -0.0062(15) 0.0064(16)
O23 0.0108(17) 0.0123(16) 0.0152(19) -0.0092(14) -0.0062(15) 0.0064(16)
O24 0.0108(17) 0.0123(16) 0.0152(19) -0.0092(14) -0.0062(15) 0.0064(16)
O25 0.0073(17) 0.0145(16) 0.0145(18) -0.0094(14) 0.0004(14) 0.0039(16)
O26 0.0073(17) 0.0145(16) 0.0145(18) -0.0094(14) 0.0004(14) 0.0039(16)
O27 0.0073(17) 0.0145(16) 0.0145(18) -0.0094(14) 0.0004(14) 0.0039(16)
O28 0.0073(17) 0.0145(16) 0.0145(18) -0.0094(14) 0.0004(14) 0.0039(16)
O29 0.025(3) 0.011(2) 0.022(3) -0.006(2) -0.012(2) 0.005(2)
O30 0.016(3) 0.015(2) 0.011(2) -0.0048(19) -0.009(2) 0.002(2)
O31 0.024(3) 0.021(3) 0.011(3) -0.004(2) -0.009(2) -0.006(3)
O32 0.017(3) 0.015(2) 0.018(3) 0.000(2) -0.016(2) 0.002(2)
O33 0.012(2) 0.015(2) 0.020(3) -0.005(2) -0.009(2) -0.002(2)
O34 0.018(3) 0.013(2) 0.031(3) -0.011(2) -0.018(2) 0.010(2)
O35 0.015(2) 0.020(2) 0.031(2) -0.0109(18) -0.0096(19) -0.002(2)
O36 0.025(3) 0.011(2) 0.022(3) -0.006(2) -0.012(2) 0.005(2)
O37 0.016(3) 0.015(2) 0.011(2) -0.0048(19) -0.009(2) 0.002(2)
O38 0.024(3) 0.021(3) 0.011(3) -0.004(2) -0.009(2) -0.006(3)
O39 0.017(3) 0.015(2) 0.018(3) 0.000(2) -0.016(2) 0.002(2)
O40 0.012(2) 0.015(2) 0.020(3) -0.005(2) -0.009(2) -0.002(2)
O41 0.016(3) 0.017(2) 0.035(3) -0.013(2) -0.011(2) 0.005(2)
O42 0.016(3) 0.017(2) 0.035(3) -0.013(2) -0.011(2) 0.005(2)
O43 0.018(3) 0.013(2) 0.031(3) -0.011(2) -0.018(2) 0.010(2)
O44 0.015(2) 0.020(2) 0.031(2) -0.0109(18) -0.0096(19) -0.002(2)
O45 0.015(2) 0.020(2) 0.031(2) -0.0109(18) -0.0096(19) -0.002(2)
O46 0.031(4) 0.030(4) 0.039(5) -0.024(4) -0.010(4) 0.001(4)
O47 0.028(4) 0.018(4) 0.046(5) -0.017(3) -0.008(4) 0.000(4)
O48 0.050(5) 0.023(4) 0.048(5) -0.024(4) -0.019(4) 0.011(4)
S1 0.0212(15) 0.0258(14) 0.0205(15) -0.0079(12) -0.0132(12) 0.0003(14)
O49 0.027(3) 0.041(3) 0.025(3) -0.018(3) -0.002(2) -0.002(3)
O50 0.014(4) 0.034(4) 0.028(4) -0.007(3) -0.002(3) -0.007(4)
O51 0.031(5) 0.031(4) 0.055(5) -0.015(4) -0.038(4) 0.017(4)
O52 0.027(3) 0.041(3) 0.025(3) -0.018(3) -0.002(2) -0.002(3)
S2 0.0237(16) 0.0314(16) 0.0383(19) -0.0152(15) -0.0101(14) 0.0042(16)
O53 0.057(6) 0.076(7) 0.084(7) -0.037(6) -0.006(5) -0.034(6)
O54 0.055(6) 0.069(7) 0.090(8) -0.045(6) -0.004(6) -0.008(6)
O55 0.062(6) 0.050(6) 0.035(5) 0.000(5) -0.036(5) 0.000(5)
O55' 0.026(13) 0.034(13) 0.034(13) 0.001(9) -0.021(9) -0.010(9)
O56 0.035(5) 0.069(6) 0.081(6) -0.063(6) -0.015(5) 0.024(5)
S3 0.0240(16) 0.0335(17) 0.0418(19) -0.0056(15) -0.0155(15) -0.0023(16)
O57 0.015(4) 0.047(5) 0.077(6) -0.010(5) -0.016(4) 0.000(5)
O58 0.033(6) 0.065(7) 0.043(6) -0.027(5) 0.003(5) -0.016(6)
O58' 0.050(14) 0.055(14) 0.060(14) -0.014(9) -0.012(9) -0.015(9)
O59 0.042(14) 0.041(14) 0.038(14) -0.015(9) -0.009(9) -0.004(9)
O59' 0.023(5) 0.036(5) 0.047(6) 0.002(5) -0.025(5) -0.010(5)
O60 0.047(6) 0.056(6) 0.130(9) -0.049(6) -0.043(6) 0.012(6)
S4 0.086(3) 0.057(2) 0.043(2) -0.0327(18) 0.021(2) -0.045(3)
O61 0.064(6) 0.084(7) 0.061(6) -0.051(5) 0.004(5) -0.040(6)
O62 0.089(8) 0.038(5) 0.074(7) -0.001(5) -0.013(6) -0.016(6)
O63 0.044(7) 0.029(6) 0.043(6) -0.016(5) 0.001(6) -0.001(6)
O63' 0.051(11) 0.052(11) 0.056(11) -0.015(8) -0.029(9) -0.014(9)
O64 0.071(11) 0.054(10) 0.063(10) -0.021(8) -0.013(8) -0.016(8)
O64' 0.040(7) 0.075(9) 0.057(8) -0.035(7) -0.017(6) -0.007(7)
S5 0.019(3) 0.024(3) 0.028(3) -0.010(2) -0.013(2) 0.000(3)
O65 0.044(4) 0.084(4) 0.042(4) -0.011(3) -0.036(3) -0.006(4)
O66 0.044(4) 0.084(4) 0.042(4) -0.011(3) -0.036(3) -0.006(4)
O67 0.044(4) 0.084(4) 0.042(4) -0.011(3) -0.036(3) -0.006(4)
O68 0.022(4) 0.089(7) 0.049(5) -0.043(5) -0.009(4) 0.010(5)
O69 0.040(5) 0.075(6) 0.036(5) -0.035(5) -0.007(4) -0.005(5)
O70 0.077(9) 0.077(9) 0.060(9) -0.030(7) -0.005(7) -0.009(8)
O70' 0.023(7) 0.040(7) 0.038(7) -0.008(6) -0.020(6) -0.001(6)
O71 0.047(9) 0.067(9) 0.048(8) -0.005(7) 0.002(7) 0.001(8)
O71' 0.084(10) 0.066(9) 0.072(9) -0.032(7) -0.013(7) -0.028(8)
O72 0.047(14) 0.044(13) 0.034(13) -0.021(9) -0.009(9) -0.005(9)
O72' 0.042(6) 0.040(5) 0.039(5) -0.022(4) -0.005(5) -0.023(5)
O73 0.057(6) 0.047(6) 0.041(6) -0.018(5) -0.013(5) -0.020(6)
O73' 0.047(14) 0.037(13) 0.045(13) -0.012(9) -0.005(9) -0.012(9)
O74 0.067(7) 0.084(7) 0.079(7) -0.030(6) -0.007(6) -0.007(6)
O74' 0.104(19) 0.102(19) 0.095(19) -0.043(11) -0.018(10) -0.023(10)
O75 0.13(3) 0.13(3) 0.13(3) -0.045(13) -0.030(12) -0.035(11)
O75' 0.094(8) 0.110(9) 0.076(8) -0.020(7) -0.049(7) -0.027(7)
O76 0.087(8) 0.090(8) 0.074(8) -0.017(6) -0.034(7) -0.021(7)
O76' 0.098(15) 0.084(14) 0.079(14) -0.033(9) -0.014(9) -0.028(9)
O77 0.11(2) 0.12(2) 0.12(2) -0.043(11) -0.024(11) -0.028(11)
O77' 0.071(7) 0.072(7) 0.038(6) -0.010(5) -0.006(5) 0.002(6)
O78 0.133(9) 0.106(8) 0.123(8) -0.067(7) -0.017(7) -0.037(7)
O78' 0.08(3) 0.08(3) 0.08(3) -0.025(12) -0.019(11) -0.019(11)
O79 0.12(6) 0.12(6) 0.12(6) -0.04(2) -0.029(17) -0.029(16)
O79' 0.120(8) 0.145(9) 0.125(8) -0.055(7) -0.036(7) -0.032(7)
O80 0.153(9) 0.150(9) 0.144(9) -0.045(7) -0.049(8) -0.035(8)
O80' 0.12(4) 0.12(4) 0.12(4) -0.041(16) -0.027(14) -0.027(13)
O81 0.090(9) 0.071(9) 0.094(9) -0.023(7) -0.030(7) -0.012(8)
O81' 0.102(12) 0.087(12) 0.100(12) -0.032(8) -0.033(9) -0.030(9)
O82A 0.024(12) 0.026(12) 0.019(11) -0.009(9) -0.004(9) -0.003(9)
O82B 0.030(10) 0.025(10) 0.035(10) -0.015(8) -0.005(8) -0.006(8)
O82C 0.027(9) 0.034(9) 0.040(9) -0.006(7) -0.019(7) -0.018(7)
O82D 0.019(14) 0.027(14) 0.030(14) -0.008(9) -0.014(9) -0.007(9)
Cl 0.051(4) 0.065(5) 0.059(5) -0.014(4) -0.027(4) -0.008(4)
Cl' 0.040(4) 0.062(4) 0.060(4) -0.008(4) -0.015(3) -0.027(4)

loop_
_atom_type_symbol
_atom_type_description
_atom_type_scat_dispersion_real
_atom_type_scat_dispersion_imag
_atom_type_scat_source
H H 0.0000 0.0000 'International Tables Vol C Tables 4.2.6.8 and 6.1.1.4'
O O 0.0106 0.0060 'International Tables Vol C Tables 4.2.6.8 and 6.1.1.4'
Al Al 0.0645 0.0514 'International Tables Vol C Tables 4.2.6.8 and 6.1.1.4'
S S 0.1246 0.1234 'International Tables Vol C Tables 4.2.6.8 and 6.1.1.4'
Cl Cl 0.1484 0.1585 'International Tables Vol C Tables 4.2.6.8 and 6.1.1.4'

loop_
_geom_angle_atom_site_label_1
_geom_angle_atom_site_label_2
_geom_angle_atom_site_label_3
_geom_angle
_geom_angle_site_symmetry_1
_geom_angle_site_symmetry_3
O1 Al1 O4 110.9(3) . .
O1 Al1 O3 108.3(3) . .
O4 Al1 O3 106.2(3) . .
O1 Al1 O2 111.5(3) . .
O4 Al1 O2 113.5(3) . .
O3 Al1 O2 106.1(3) . .
O6 Al2 O5 77.1(3) . .
O6 Al2 O8 170.5(3) . .
O5 Al2 O8 95.3(3) . .
O6 Al2 O7 93.4(3) . .
O5 Al2 O7 168.4(3) . .
O8 Al2 O7 93.4(3) . .
O6 Al2 O35 93.3(3) . .
O5 Al2 O35 95.7(3) . .
O8 Al2 O35 93.1(3) . .
O7 Al2 O35 91.5(3) . .
O6 Al2 O4 94.4(3) . .
O5 Al2 O4 92.1(3) . .
O8 Al2 O4 80.0(3) . .
O7 Al2 O4 81.8(2) . .
O35 Al2 O4 170.0(3) . .
O6 Al2 Al5 38.84(18) . .
O5 Al2 Al5 38.49(19) . .
O8 Al2 Al5 132.9(2) . .
O7 Al2 Al5 131.2(2) . .
O35 Al2 Al5 98.8(2) . .
O4 Al2 Al5 91.2(2) . .
O6 Al2 Al4 135.3(2) . .
O5 Al2 Al4 94.1(2) . .
O8 Al2 Al4 38.55(18) . .
O7 Al2 Al4 87.9(2) . .
O35 Al2 Al4 131.3(2) . .
O4 Al2 Al4 41.50(18) . .
Al5 Al2 Al4 117.49(12) . .
O6 Al2 Al3 95.9(2) . .
O5 Al2 Al3 135.6(2) . .
O8 Al2 Al3 85.5(2) . .
O7 Al2 Al3 37.66(18) . .
O35 Al2 Al3 128.7(2) . .
O4 Al2 Al3 44.15(16) . .
Al5 Al2 Al3 119.12(13) . .
Al4 Al2 Al3 60.22(9) . .
O11 Al3 O7 95.4(3) . .
O11 Al3 O10 169.1(3) . .
O7 Al3 O10 92.6(3) . .
O11 Al3 O9 78.4(3) . .
O7 Al3 O9 172.8(3) . .
O10 Al3 O9 93.1(3) . .
O11 Al3 O36 94.8(3) . .
O7 Al3 O36 91.3(3) . .
O10 Al3 O36 92.4(3) . .
O9 Al3 O36 92.8(3) . .
O11 Al3 O4 93.8(3) . .
O7 Al3 O4 81.0(2) . .
O10 Al3 O4 80.1(3) . .
O9 Al3 O4 95.7(2) . .
O36 Al3 O4 169.0(3) . .
O11 Al3 Al10 39.69(19) . .
O7 Al3 Al10 134.2(2) . .
O10 Al3 Al10 130.9(2) . .
O9 Al3 Al10 39.18(19) . .
O36 Al3 Al10 99.3(2) . .
O4 Al3 Al10 91.7(2) . .
O11 Al3 Al4 133.7(2) . .
O7 Al3 Al4 86.88(19) . .
O10 Al3 Al4 39.39(19) . .
O9 Al3 Al4 94.76(19) . .
O36 Al3 Al4 131.5(2) . .
O4 Al3 Al4 40.77(18) . .
Al10 Al3 Al4 116.09(12) . .
O11 Al3 Al2 96.8(2) . .
O7 Al3 Al2 37.87(18) . .
O10 Al3 Al2 85.0(2) . .
O9 Al3 Al2 138.6(2) . .
O36 Al3 Al2 128.6(2) . .
O4 Al3 Al2 43.13(17) . .
Al10 Al3 Al2 120.65(13) . .
Al4 Al3 Al2 58.88(9) . .
O8 Al4 O13 89.2(3) . .
O8 Al4 O12 177.2(3) . .
O13 Al4 O12 90.1(3) . .
O8 Al4 O37 93.0(3) . .
O13 Al4 O37 92.6(3) . .
O12 Al4 O37 89.7(3) . .
O8 Al4 O10 89.6(3) . .
O13 Al4 O10 175.1(3) . .
O12 Al4 O10 90.8(3) . .
O37 Al4 O10 92.2(3) . .
O8 Al4 O4 83.0(3) . .
O13 Al4 O4 92.2(3) . .
O12 Al4 O4 94.3(3) . .
O37 Al4 O4 173.7(3) . .
O10 Al4 O4 82.9(3) . .
O8 Al4 Al2 38.91(19) . .
O13 Al4 Al2 90.0(2) . .
O12 Al4 Al2 138.4(2) . .
O37 Al4 Al2 131.8(2) . .
O10 Al4 Al2 86.1(2) . .
O4 Al4 Al2 44.14(18) . .
O8 Al4 Al3 86.38(18) . .
O13 Al4 Al3 136.6(2) . .
O12 Al4 Al3 92.27(19) . .
O37 Al4 Al3 130.7(2) . .
O10 Al4 Al3 38.55(19) . .
O4 Al4 Al3 44.39(17) . .
Al2 Al4 Al3 60.90(9) . .
O5 Al5 O6 77.2(3) . .
O5 Al5 O14 170.2(3) . .
O6 Al5 O14 96.6(3) . .
O5 Al5 O15 92.6(3) . .
O6 Al5 O15 168.4(3) . .
O14 Al5 O15 92.8(3) . .
O5 Al5 O38 94.4(3) . .
O6 Al5 O38 93.8(3) . .
O14 Al5 O38 93.5(3) . .
O15 Al5 O38 92.4(3) . .
O5 Al5 O1 91.9(3) . .
O6 Al5 O1 94.4(3) . .
O14 Al5 O1 81.0(3) . .
O15 Al5 O1 80.4(2) . .
O38 Al5 O1 170.6(3) . .
O5 Al5 Al2 39.03(18) . .
O6 Al5 Al2 38.34(19) . .
O14 Al5 Al2 133.7(2) . .
O15 Al5 Al2 130.9(2) . .
O38 Al5 Al2 98.3(2) . .
O1 Al5 Al2 91.0(2) . .
O5 Al5 Al6 92.0(2) . .
O6 Al5 Al6 134.6(2) . .
O14 Al5 Al6 87.1(2) . .
O15 Al5 Al6 39.03(19) . .
O38 Al5 Al6 131.3(2) . .
O1 Al5 Al6 41.35(16) . .
Al2 Al5 Al6 115.89(12) . .
O5 Al5 Al7 135.6(2) . .
O6 Al5 Al7 98.3(2) . .
O14 Al5 Al7 37.09(19) . .
O15 Al5 Al7 85.1(2) . .
O38 Al5 Al7 130.0(2) . .
O1 Al5 Al7 43.94(18) . .
Al2 Al5 Al7 120.56(13) . .
Al6 Al5 Al7 59.70(9) . .
O16 Al6 O17 90.3(3) . .
O16 Al6 O15 90.0(3) . .
O17 Al6 O15 177.0(3) . .
O16 Al6 O18 175.1(3) . .
O17 Al6 O18 89.3(3) . .
O15 Al6 O18 90.2(3) . .
O16 Al6 O40 91.9(3) . .
O17 Al6 O40 91.6(3) . .
O15 Al6 O40 91.4(3) . .
O18 Al6 O40 93.0(3) . .
O16 Al6 O1 82.2(3) . .
O17 Al6 O1 94.1(3) . .
O15 Al6 O1 83.0(3) . .
O18 Al6 O1 92.9(3) . .
O40 Al6 O1 171.8(3) . .
O16 Al6 Al5 86.1(2) . .
O17 Al6 Al5 138.2(2) . .
O15 Al6 Al5 38.84(18) . .
O18 Al6 Al5 90.9(2) . .
O40 Al6 Al5 130.1(2) . .
O1 Al6 Al5 44.14(18) . .
O16 Al6 Al7 37.71(19) . .
O17 Al6 Al7 92.36(19) . .
O15 Al6 Al7 86.05(19) . .
O18 Al6 Al7 137.4(2) . .
O40 Al6 Al7 129.5(2) . .
O1 Al6 Al7 44.54(19) . .
Al5 Al6 Al7 60.94(10) . .
O20 Al7 O16 167.0(3) . .
O20 Al7 O14 97.4(3) . .
O16 Al7 O14 93.6(3) . .
O20 Al7 O19 76.0(3) . .
O16 Al7 O19 92.4(3) . .
O14 Al7 O19 171.8(3) . .
O20 Al7 O39 94.1(3) . .
O16 Al7 O39 92.6(3) . .
O14 Al7 O39 91.1(3) . .
O19 Al7 O39 94.3(3) . .
O20 Al7 O1 95.9(3) . .
O16 Al7 O1 79.0(3) . .
O14 Al7 O1 80.5(3) . .
O19 Al7 O1 95.1(3) . .
O39 Al7 O1 167.6(3) . .
O20 Al7 Al9 38.03(19) . .
O16 Al7 Al9 129.4(2) . .
O14 Al7 Al9 133.6(2) . .
O19 Al7 Al9 38.91(19) . .
O39 Al7 Al9 101.8(2) . .
O1 Al7 Al9 90.5(2) . .
O20 Al7 Al6 135.8(2) . .
O16 Al7 Al6 37.8(2) . .
O14 Al7 Al6 86.9(2) . .
O19 Al7 Al6 94.42(19) . .
O39 Al7 Al6 129.9(2) . .
O1 Al7 Al6 41.19(16) . .
Al9 Al7 Al6 115.25(12) . .
O20 Al7 Al5 99.8(2) . .
O16 Al7 Al5 84.8(2) . .
O14 Al7 Al5 37.1(2) . .
O19 Al7 Al5 138.2(2) . .
O39 Al7 Al5 127.5(2) . .
O1 Al7 Al5 43.39(17) . .
Al9 Al7 Al5 119.88(14) . .
Al6 Al7 Al5 59.36(9) . .
O24 Al8 O22 90.8(3) . .
O24 Al8 O21 176.0(3) . .
O22 Al8 O21 89.8(3) . .
O24 Al8 O23 89.2(3) . .
O22 Al8 O23 176.5(3) . .
O21 Al8 O23 89.9(3) . .
O24 Al8 O2 81.0(3) . .
O22 Al8 O2 95.0(3) . .
O21 Al8 O2 95.0(3) . .
O23 Al8 O2 81.5(2) . .
O24 Al8 O41 92.8(3) . .
O22 Al8 O41 91.7(3) . .
O21 Al8 O41 91.2(3) . .
O23 Al8 O41 91.8(3) . .
O2 Al8 O41 170.9(3) . .
O24 Al8 Al9 37.22(19) . .
O22 Al8 Al9 93.1(2) . .
O21 Al8 Al9 138.8(2) . .
O23 Al8 Al9 84.8(2) . .
O2 Al8 Al9 43.79(19) . .
O41 Al8 Al9 129.7(2) . .
O24 Al8 Al10 84.98(19) . .
O22 Al8 Al10 139.0(2) . .
O21 Al8 Al10 92.0(2) . .
O23 Al8 Al10 37.56(18) . .
O2 Al8 Al10 43.96(18) . .
O41 Al8 Al10 129.3(2) . .
Al9 Al8 Al10 60.31(10) . .
O24 Al9 O25 94.8(3) . .
O24 Al9 O20 169.2(3) . .
O25 Al9 O20 94.5(3) . .
O24 Al9 O19 93.9(3) . .
O25 Al9 O19 169.5(3) . .
O20 Al9 O19 76.3(3) . .
O24 Al9 O42 92.8(3) . .
O25 Al9 O42 92.3(3) . .
O20 Al9 O42 92.3(3) . .
O19 Al9 O42 93.2(3) . .
O24 Al9 O2 78.8(3) . .
O25 Al9 O2 80.3(3) . .
O20 Al9 O2 97.4(3) . .
O19 Al9 O2 95.6(3) . .
O42 Al9 O2 168.2(3) . .
O24 Al9 Al7 131.6(2) . .
O25 Al9 Al7 130.6(2) . .
O20 Al9 Al7 37.88(18) . .
O19 Al9 Al7 39.40(19) . .
O42 Al9 Al7 100.0(2) . .
O2 Al9 Al7 91.75(19) . .
O24 Al9 Al8 38.5(2) . .
O25 Al9 Al8 87.6(2) . .
O20 Al9 Al8 136.7(2) . .
O19 Al9 Al8 95.6(2) . .
O42 Al9 Al8 130.8(2) . .
O2 Al9 Al8 40.32(17) . .
Al7 Al9 Al8 116.79(11) . .
O24 Al9 Al10 85.9(2) . .
O25 Al9 Al10 36.09(19) . .
O20 Al9 Al10 98.5(2) . .
O19 Al9 Al10 139.1(2) . .
O42 Al9 Al10 127.7(2) . .
O2 Al9 Al10 44.26(17) . .
Al7 Al9 Al10 119.34(13) . .
Al8 Al9 Al10 60.33(10) . .
O25 Al10 O23 93.8(3) . .
O25 Al10 O9 171.8(3) . .
O23 Al10 O9 93.1(3) . .
O25 Al10 O11 94.0(3) . .
O23 Al10 O11 168.8(3) . .
O9 Al10 O11 78.6(3) . .
O25 Al10 O43 93.1(3) . .
O23 Al10 O43 94.0(3) . .
O9 Al10 O43 91.0(3) . .
O11 Al10 O43 93.7(3) . .
O25 Al10 O2 80.3(3) . .
O23 Al10 O2 78.7(2) . .
O9 Al10 O2 96.5(3) . .
O11 Al10 O2 94.6(3) . .
O43 Al10 O2 169.8(3) . .
O25 Al10 Al3 131.8(2) . .
O23 Al10 Al3 131.8(2) . .
O9 Al10 Al3 40.3(2) . .
O11 Al10 Al3 38.66(19) . .
O43 Al10 Al3 97.5(2) . .
O2 Al10 Al3 92.7(2) . .
O25 Al10 Al9 36.83(18) . .
O23 Al10 Al9 85.0(2) . .
O9 Al10 Al9 139.7(2) . .
O11 Al10 Al9 96.5(2) . .
O43 Al10 Al9 129.4(2) . .
O2 Al10 Al9 43.51(18) . .
Al3 Al10 Al9 120.37(13) . .
O25 Al10 Al8 87.3(2) . .
O23 Al10 Al8 38.96(19) . .
O9 Al10 Al8 95.2(2) . .
O11 Al10 Al8 133.5(2) . .
O43 Al10 Al8 132.7(2) . .
O2 Al10 Al8 39.81(17) . .
Al3 Al10 Al8 116.88(11) . .
Al9 Al10 Al8 59.36(9) . .
O18 Al11 O13 98.9(3) . .
O18 Al11 O30 96.6(3) . .
O13 Al11 O30 96.3(3) . .
O18 Al11 O28 165.9(3) . .
O13 Al11 O28 92.0(3) . .
O30 Al11 O28 90.9(3) . .
O18 Al11 O26 91.7(3) . .
O13 Al11 O26 165.8(3) . .
O30 Al11 O26 91.7(2) . .
O28 Al11 O26 76.1(3) . .
O18 Al11 O3 90.1(3) . .
O13 Al11 O3 90.2(2) . .
O30 Al11 O3 169.7(3) . .
O28 Al11 O3 80.9(2) . .
O26 Al11 O3 80.3(2) . .
O18 Al11 Al13 131.7(2) . .
O13 Al11 Al13 85.2(2) . .
O30 Al11 Al13 131.0(2) . .
O28 Al11 Al13 40.14(17) . .
O26 Al11 Al13 80.7(2) . .
O3 Al11 Al13 41.58(18) . .
O18 Al11 Al12 84.5(2) . .
O13 Al11 Al12 132.3(2) . .
O30 Al11 Al12 130.8(2) . .
O28 Al11 Al12 81.6(2) . .
O26 Al11 Al12 39.23(16) . .
O3 Al11 Al12 42.05(16) . .
Al13 Al11 Al12 59.93(10) . .
O17 Al12 O33 96.0(3) . .
O17 Al12 O22 100.0(3) . .
O33 Al12 O22 96.0(3) . .
O17 Al12 O26 92.2(3) . .
O33 Al12 O26 90.4(2) . .
O22 Al12 O26 165.6(3) . .
O17 Al12 O27 167.2(3) . .
O33 Al12 O27 90.9(3) . .
O22 Al12 O27 90.0(3) . .
O26 Al12 O27 76.9(3) . .
O17 Al12 O3 90.2(3) . .
O33 Al12 O3 169.4(3) . .
O22 Al12 O3 91.5(2) . .
O26 Al12 O3 80.7(2) . .
O27 Al12 O3 81.5(3) . .
O17 Al12 Al13 131.8(2) . .
O33 Al12 Al13 131.5(2) . .
O22 Al12 Al13 84.8(2) . .
O26 Al12 Al13 81.2(2) . .
O27 Al12 Al13 40.62(18) . .
O3 Al12 Al13 41.65(18) . .
O17 Al12 Al11 84.7(2) . .
O33 Al12 Al11 130.3(2) . .
O22 Al12 Al11 133.0(2) . .
O26 Al12 Al11 40.13(17) . .
O27 Al12 Al11 82.6(2) . .
O3 Al12 Al11 41.56(16) . .
Al13 Al12 Al11 59.94(10) . .
O12 Al13 O21 99.6(2) . .
O12 Al13 O29 94.3(3) . .
O21 Al13 O29 97.5(3) . .
O12 Al13 O28 91.4(2) . .
O21 Al13 O28 166.2(3) . .
O29 Al13 O28 90.0(3) . .
O12 Al13 O27 167.3(3) . .
O21 Al13 O27 90.5(3) . .
O29 Al13 O27 92.0(3) . .
O28 Al13 O27 77.6(2) . .
O12 Al13 O3 90.4(3) . .
O21 Al13 O3 91.2(3) . .
O29 Al13 O3 169.3(3) . .
O28 Al13 O3 80.3(2) . .
O27 Al13 O3 81.6(3) . .
O12 Al13 Al11 85.0(2) . .
O21 Al13 Al11 132.8(2) . .
O29 Al13 Al11 129.3(2) . .
O28 Al13 Al11 39.50(18) . .
O27 Al13 Al11 82.5(2) . .
O3 Al13 Al11 41.61(16) . .
O12 Al13 Al12 132.6(2) . .
O21 Al13 Al12 85.0(2) . .
O29 Al13 Al12 132.1(2) . .
O28 Al13 Al12 81.4(2) . .
O27 Al13 Al12 40.16(19) . .
O3 Al13 Al12 42.17(17) . .
Al11 Al13 Al12 60.13(9) . .
O31 Al14 O34 97.3(3) . .
O31 Al14 O32 97.2(3) . .
O34 Al14 O32 95.4(3) . .
O31 Al14 O28 94.7(3) . .
O34 Al14 O28 164.7(3) . .
O32 Al14 O28 92.5(3) . .
O31 Al14 O27 93.0(3) . .
O34 Al14 O27 91.9(3) . .
O32 Al14 O27 166.6(3) . .
O28 Al14 O27 78.0(2) . .
O31 Al14 O26 166.8(3) . .
O34 Al14 O26 90.6(3) . .
O32 Al14 O26 92.6(3) . .
O28 Al14 O26 75.9(3) . .
O27 Al14 O26 76.1(2) . .
O34 Al15 O33 90.6(3) 2_766 2_766
O34 Al15 O30 90.6(3) 2_766 .
O33 Al15 O30 176.8(3) 2_766 .
O34 Al15 O32 94.7(3) 2_766 .
O33 Al15 O32 91.6(3) 2_766 .
O30 Al15 O32 91.3(3) . .
O34 Al15 O45 91.5(3) 2_766 .
O33 Al15 O45 88.9(3) 2_766 .
O30 Al15 O45 88.1(3) . .
O32 Al15 O45 173.8(3) . .
O34 Al15 O44 175.0(3) 2_766 .
O33 Al15 O44 91.2(3) 2_766 .
O30 Al15 O44 87.4(3) . .
O32 Al15 O44 90.0(3) . .
O45 Al15 O44 83.8(3) . .
O49 Al16 O29 100.3(3) . .
O49 Al16 O47 91.6(3) . .
O29 Al16 O47 88.5(3) . .
O49 Al16 O31 89.1(3) . .
O29 Al16 O31 90.5(3) . .
O47 Al16 O31 178.9(3) . .
O49 Al16 O46 82.3(3) . .
O29 Al16 O46 177.4(3) . .
O47 Al16 O46 91.2(3) . .
O31 Al16 O46 89.7(3) . .
O49 Al16 O48 166.6(3) . .
O29 Al16 O48 93.1(3) . .
O47 Al16 O48 88.9(3) . .
O31 Al16 O48 90.6(3) . .
O46 Al16 O48 84.3(3) . .
Al1 O1 Al6 120.6(3) . .
Al1 O1 Al5 123.4(3) . .
Al6 O1 Al5 94.5(3) . .
Al1 O1 Al7 123.5(3) . .
Al6 O1 Al7 94.3(3) . .
Al5 O1 Al7 92.7(3) . .
Al1 O2 Al8 122.5(3) . .
Al1 O2 Al9 122.5(3) . .
Al8 O2 Al9 95.9(3) . .
Al1 O2 Al10 120.3(3) . .
Al8 O2 Al10 96.2(3) . .
Al9 O2 Al10 92.2(2) . .
Al1 O3 Al13 121.4(3) . .
Al1 O3 Al11 120.3(3) . .
Al13 O3 Al11 96.8(3) . .
Al1 O3 Al12 120.0(3) . .
Al13 O3 Al12 96.2(2) . .
Al11 O3 Al12 96.4(2) . .
Al1 O4 Al4 122.2(3) . .
Al1 O4 Al2 123.4(3) . .
Al4 O4 Al2 94.4(3) . .
Al1 O4 Al3 121.6(3) . .
Al4 O4 Al3 94.8(3) . .
Al2 O4 Al3 92.7(2) . .
Al5 O5 Al2 102.5(3) . .
Al5 O5 H5 128.8 . .
Al2 O5 H5 128.8 . .
Al2 O6 Al5 102.8(3) . .
Al2 O6 H6 128.6 . .
Al5 O6 H6 128.6 . .
Al3 O7 Al2 104.5(3) . .
Al3 O7 H7 127.8 . .
Al2 O7 H7 127.8 . .
Al4 O8 Al2 102.5(3) . .
Al4 O8 H8 128.7 . .
Al2 O8 H8 128.7 . .
Al10 O9 Al3 100.5(3) . .
Al10 O9 H9 129.8 . .
Al3 O9 H9 129.8 . .
Al3 O10 Al4 102.1(3) . .
Al3 O10 H10 129.0 . .
Al4 O10 H10 129.0 . .
Al3 O11 Al10 101.6(3) . .
Al3 O11 H11 129.2 . .
Al10 O11 H11 129.2 . .
Al13 O12 Al4 136.0(4) . .
Al13 O12 H12 112.0 . .
Al4 O12 H12 112.0 . .
Al11 O13 Al4 136.7(3) . .
Al11 O13 H13 111.6 . .
Al4 O13 H13 111.6 . .
Al5 O14 Al7 105.8(3) . .
Al5 O14 H14 127.1 . .
Al7 O14 H14 127.1 . .
Al5 O15 Al6 102.1(3) . .
Al5 O15 H15 128.9 . .
Al6 O15 H15 128.9 . .
Al7 O16 Al6 104.5(3) . .
Al7 O16 H16 127.8 . .
Al6 O16 H16 127.8 . .
Al12 O17 Al6 137.1(4) . .
Al12 O17 H17 111.4 . .
Al6 O17 H17 111.4 . .
Al11 O18 Al6 137.7(4) . .
Al11 O18 H18 111.2 . .
Al6 O18 H18 111.2 . .
Al9 O19 Al7 101.7(3) . .
Al9 O19 H19 129.2 . .
Al7 O19 H19 129.2 . .
Al7 O20 Al9 104.1(3) . .
Al7 O20 H20 128.0 . .
Al9 O20 H20 128.0 . .
Al13 O21 Al8 135.2(4) . .
Al13 O21 H21 112.4 . .
Al8 O21 H21 112.4 . .
Al12 O22 Al8 135.4(4) . .
Al12 O22 H22 112.3 . .
Al8 O22 H22 112.3 . .
Al10 O23 Al8 103.5(3) . .
Al10 O23 H23 128.3 . .
Al8 O23 H23 128.3 . .
Al9 O24 Al8 104.3(3) . .
Al9 O24 H24 127.9 . .
Al8 O24 H24 127.9 . .
Al10 O25 Al9 107.1(3) . .
Al10 O25 H25 126.5 . .
Al9 O25 H25 126.5 . .
Al12 O26 Al14 103.0(3) . .
Al12 O26 Al11 100.6(2) . .
Al14 O26 Al11 102.0(3) . .
Al12 O26 H26 116.3 . .
Al14 O26 H26 116.3 . .
Al11 O26 H26 116.3 . .
Al12 O27 Al14 101.9(3) . .
Al12 O27 Al13 99.2(3) . .
Al14 O27 Al13 100.4(3) . .
Al12 O27 H27 117.4 . .
Al14 O27 H27 117.4 . .
Al13 O27 H27 117.4 . .
Al11 O28 Al14 103.4(3) . .
Al11 O28 Al13 100.4(3) . .
Al14 O28 Al13 101.2(3) . .
Al11 O28 H28 116.5 . .
Al14 O28 H28 116.5 . .
Al13 O28 H28 116.5 . .
Al13 O29 Al16 139.2(3) . .
Al13 O29 H29 110.4 . .
Al16 O29 H29 110.4 . .
Al11 O30 Al15 136.6(3) . .
Al11 O30 H30 111.7 . .
Al15 O30 H30 111.7 . .
Al14 O31 Al16 136.4(3) . .
Al14 O31 H31 111.8 . .
Al16 O31 H31 111.8 . .
Al14 O32 Al15 134.6(3) . .
Al14 O32 H32 112.7 . .
Al15 O32 H32 112.7 . .
Al12 O33 Al15 135.8(4) . 2_766
Al12 O33 H33 112.1 . .
Al15 O33 H33 112.1 2_766 .
Al14 O34 Al15 135.5(3) . 2_766
Al14 O34 H34 112.2 . .
Al15 O34 H34 112.2 2_766 .
Al2 O35 H35A 109.5 . .
Al2 O35 H35B 109.4 . .
H35A O35 H35B 141.1 . .
Al3 O36 H36A 109.5 . .
Al3 O36 H36B 109.5 . .
H36A O36 H36B 140.4 . .
Al4 O37 H37A 109.5 . .
Al4 O37 H37B 109.5 . .
H37A O37 H37B 141.0 . .
Al5 O38 H38A 109.5 . .
Al5 O38 H38B 109.4 . .
H38A O38 H38B 141.1 . .
Al7 O39 H39A 109.5 . .
Al7 O39 H39B 109.4 . .
H39A O39 H39B 140.5 . .
Al6 O40 H40A 109.5 . .
Al6 O40 H40B 109.5 . .
H40A O40 H40B 140.8 . .
Al8 O41 H41A 109.5 . .
Al8 O41 H41B 109.5 . .
H41A O41 H41B 141.0 . .
Al9 O42 H42A 109.5 . .
Al9 O42 H42B 109.5 . .
H42A O42 H42B 140.6 . .
Al10 O43 H43A 109.5 . .
Al10 O43 H43B 109.4 . .
H43A O43 H43B 119.2 . .
Al15 O44 H44A 109.5 . .
Al15 O44 H44B 109.5 . .
H44A O44 H44B 140.9 . .
Al15 O45 H45A 109.5 . .
Al15 O45 H45B 109.5 . .
H45A O45 H45B 140.9 . .
Al16 O46 H46A 109.5 . .
Al16 O46 H46B 109.6 . .
H46A O46 H46B 140.7 . .
Al16 O47 H47A 109.5 . .
Al16 O47 H47B 109.4 . .
H47A O47 H47B 125.9 . .
Al16 O48 H48A 109.5 . .
Al16 O48 H48B 109.3 . .
H48A O48 H48B 141.0 . .
O50 S1 O52 109.4(4) . .
O50 S1 O49 108.9(4) . .
O52 S1 O49 107.2(4) . .
O50 S1 O51 108.9(4) . .
O52 S1 O51 109.5(4) . .
O49 S1 O51 112.9(4) . .
S1 O49 Al16 141.3(4) . .
O55 S2 O54 111.6(6) . .
O55 S2 O56 107.3(6) . .
O54 S2 O56 109.4(6) . .
O55 S2 O53 111.9(6) . .
O54 S2 O53 106.8(5) . .
O56 S2 O53 109.9(5) . .
O55 S2 O55' 50.9(14) . .
O54 S2 O55' 80.7(15) . .
O56 S2 O55' 81.4(16) . .
O53 S2 O55' 162.5(15) . .
O55' O55 S2 72.3(16) . .
O55 O55' S2 56.7(16) . .
O58' S3 O57 111.3(16) . .
O58' S3 O60 74.5(17) . .
O57 S3 O60 113.6(5) . .
O58' S3 O59' 134.5(16) . .
O57 S3 O59' 109.2(5) . .
O60 S3 O59' 107.1(5) . .
O58' S3 O58 36.9(16) . .
O57 S3 O58 108.2(6) . .
O60 S3 O58 108.8(6) . .
O59' S3 O58 109.9(6) . .
O58' S3 O59 106(2) . .
O57 S3 O59 119.4(16) . .
O60 S3 O59 121.6(15) . .
O59' S3 O59 33.6(12) . .
O58 S3 O59 76.4(13) . .
O58' O58 S3 65(3) . .
O58 O58' S3 78(3) . .
O58 O58' O60 129(3) . .
S3 O58' O60 55.2(14) . .
O59' O59 S3 67(2) . .
O59 O59' S3 80(3) . .
S3 O60 O58' 50.3(13) . .
O63 S4 O64 75.2(11) . .
O63 S4 O62 109.9(7) . .
O64 S4 O62 139.3(11) . .
O63 S4 O61 115.8(7) . .
O64 S4 O61 106.6(10) . .
O62 S4 O61 106.6(6) . .
O63 S4 O64' 110.1(8) . .
O64 S4 O64' 40.4(9) . .
O62 S4 O64' 106.5(7) . .
O61 S4 O64' 107.4(7) . .
O63 S4 O63' 35.3(10) . .
O64 S4 O63' 107.4(13) . .
O62 S4 O63' 93.9(10) . .
O61 S4 O63' 92.6(9) . .
O64' S4 O63' 145.3(11) . .
O63' O63 S4 96.6(19) . .
O63' O63 O64 142(2) . .
S4 O63 O64 53.0(9) . .
O63 O63' S4 48.0(13) . .
O64' O64 S4 82.7(18) . .
O64' O64 O63 126(2) . .
S4 O64 O63 51.8(10) . .
O64 O64' S4 57.0(15) . .
O67 S5 O65 119.4(7) . .
O67 S5 O65 118.3(7) . 2_857
O65 S5 O65 100.1(5) . 2_857
O67 S5 O66 87.4(10) . .
O65 S5 O66 117.4(6) . .
O65 S5 O66 115.4(7) 2_857 .
O67 S5 S5 138.6(8) . 2_857
O65 S5 S5 51.8(4) . 2_857
O65 S5 S5 48.3(3) 2_857 2_857
O66 S5 S5 133.8(8) . 2_857
S5 O65 S5 79.9(5) . 2_857
H68A O68 H68B 84.8 . .
H69A O69 H69B 84.5 . .
O72 O70 H70 109.5 . .
O80' O70' H70' 109.5 . .
O77 O71 H71 109.5 . .
O72' O72 O70 149(3) . .
O72' O72 H72 105.7 . .
O70 O72 H72 105.7 . .
O72 O72' H72' 109.5 . .
O73' O73 O78' 129(3) . .
O73' O73 H73 115.4 . .
O78' O73 H73 115.4 . .
O73 O73' H73' 109.5 . .
O74' O74 H74 109.5 . .
O74 O74' O77' 172(3) . .
O74 O74' H74' 94.1 . .
O77' O74' H74' 94.1 . .
O75' O75 H75 109.5 . .
O75 O75' H75' 109.5 . .
O77 O76 O76' 105(3) . .
O77 O76 H76 127.4 . .
O76' O76 H76 127.4 . .
O76 O76' H76' 109.5 . .
O71 O77 O76 135(5) . .
O71 O77 H77 112.6 . .
O76 O77 H77 112.6 . .
O74' O77' H77' 109.5 . .
O78' O78 H78 109.5 . .
O78 O78' O73 166(5) . .
O78 O78' H78' 97.1 . .
O73 O78' H78' 97.1 . .
O82C O79 H79 109.5 . .
O70' O80' H80' 109.5 . .
O81' O81 H81 109.5 . .
O81 O81' H81' 109.5 . .
O82B O82A H82A 109.5 . .
O82A O82B H82B 109.5 . .
O79 O82C H82C 109.5 . .

loop_
_geom_bond_atom_site_label_1
_geom_bond_atom_site_label_2
_geom_bond_distance
_geom_bond_site_symmetry_2
Al1 O1 1.784(6) .
Al1 O4 1.805(6) .
Al1 O3 1.825(5) .
Al1 O2 1.830(6) .
Al2 O6 1.831(6) .
Al2 O5 1.856(6) .
Al2 O8 1.865(6) .
Al2 O7 1.875(6) .
Al2 O35 1.885(6) .
Al2 O4 2.024(6) .
Al2 Al5 2.879(4) .
Al2 Al4 2.897(4) .
Al2 Al3 2.957(4) .
Al3 O11 1.838(6) .
Al3 O7 1.866(6) .
Al3 O10 1.872(6) .
Al3 O9 1.897(6) .
Al3 O36 1.920(6) .
Al3 O4 2.062(6) .
Al3 Al10 2.882(4) .
Al3 Al4 2.938(4) .
Al4 O8 1.850(6) .
Al4 O13 1.876(6) .
Al4 O12 1.887(6) .
Al4 O37 1.896(6) .
Al4 O10 1.906(6) .
Al4 O4 1.925(6) .
Al5 O5 1.835(6) .
Al5 O6 1.852(6) .
Al5 O14 1.862(6) .
Al5 O15 1.874(6) .
Al5 O38 1.911(6) .
Al5 O1 2.041(6) .
Al5 Al6 2.922(4) .
Al5 Al7 2.968(4) .
Al6 O16 1.856(6) .
Al6 O17 1.866(6) .
Al6 O15 1.882(6) .
Al6 O18 1.894(6) .
Al6 O40 1.923(6) .
Al6 O1 1.936(6) .
Al6 Al7 2.932(4) .
Al7 O20 1.840(6) .
Al7 O16 1.852(6) .
Al7 O14 1.860(6) .
Al7 O19 1.884(6) .
Al7 O39 1.912(6) .
Al7 O1 2.062(6) .
Al7 Al9 2.906(4) .
Al8 O24 1.874(6) .
Al8 O22 1.874(6) .
Al8 O21 1.880(6) .
Al8 O23 1.905(6) .
Al8 O2 1.898(6) .
Al8 O41 1.907(6) .
Al8 Al9 2.917(4) .
Al8 Al10 2.946(4) .
Al9 O24 1.821(6) .
Al9 O25 1.847(6) .
Al9 O20 1.846(6) .
Al9 O19 1.864(6) .
Al9 O42 1.926(7) .
Al9 O2 2.030(6) .
Al9 Al10 2.946(4) .
Al10 O25 1.815(6) .
Al10 O23 1.847(6) .
Al10 O9 1.851(6) .
Al10 O11 1.879(6) .
Al10 O43 1.935(6) .
Al10 O2 2.058(6) .
Al11 O18 1.807(7) .
Al11 O13 1.838(6) .
Al11 O30 1.853(6) .
Al11 O28 1.927(6) .
Al11 O26 1.958(6) .
Al11 O3 1.993(6) .
Al11 Al13 2.980(4) .
Al11 Al12 2.985(4) .
Al12 O17 1.833(6) .
Al12 O33 1.857(6) .
Al12 O22 1.866(6) .
Al12 O26 1.921(6) .
Al12 O27 1.946(7) .
Al12 O3 2.012(6) .
Al12 Al13 2.979(4) .
Al13 O12 1.848(6) .
Al13 O21 1.871(6) .
Al13 O29 1.884(7) .
Al13 O28 1.953(6) .
Al13 O27 1.965(6) .
Al13 O3 1.991(6) .
Al14 O31 1.831(7) .
Al14 O34 1.858(7) .
Al14 O32 1.860(6) .
Al14 O28 1.943(6) .
Al14 O27 1.955(6) .
Al14 O26 1.949(6) .
Al15 O34 1.865(7) 2_766
Al15 O33 1.880(5) 2_766
Al15 O30 1.883(5) .
Al15 O32 1.896(6) .
Al15 O45 1.912(6) .
Al15 O44 1.952(7) .
Al16 O49 1.882(7) .
Al16 O29 1.891(6) .
Al16 O47 1.891(7) .
Al16 O31 1.897(7) .
Al16 O46 1.911(6) .
Al16 O48 1.923(7) .
O5 H5 0.8200 .
O6 H6 0.8200 .
O7 H7 0.8200 .
O8 H8 0.8200 .
O9 H9 0.8200 .
O10 H10 0.8200 .
O11 H11 0.8200 .
O12 H12 0.8200 .
O13 H13 0.8200 .
O14 H14 0.8200 .
O15 H15 0.8200 .
O16 H16 0.8200 .
O17 H17 0.8200 .
O18 H18 0.8200 .
O19 H19 0.8200 .
O20 H20 0.8200 .
O21 H21 0.8200 .
O22 H22 0.8200 .
O23 H23 0.8200 .
O24 H24 0.8200 .
O25 H25 0.8200 .
O26 H26 0.8200 .
O27 H27 0.8200 .
O28 H28 0.8200 .
O29 H29 0.8200 .
O30 H30 0.8200 .
O31 H31 0.8200 .
O32 H32 0.8200 .
O33 Al15 1.880(5) 2_766
O33 H33 0.8200 .
O34 Al15 1.865(7) 2_766
O34 H34 0.8200 .
O35 H35A 0.8200 .
O35 H35B 0.8200 .
O36 H36A 0.8200 .
O36 H36B 0.8200 .
O37 H37A 0.8200 .
O37 H37B 0.8200 .
O38 H38A 0.8200 .
O38 H38B 0.8200 .
O39 H39A 0.8200 .
O39 H39B 0.8200 .
O40 H40A 0.8200 .
O40 H40B 0.8200 .
O41 H41A 0.8200 .
O41 H41B 0.8200 .
O42 H42A 0.8200 .
O42 H42B 0.8200 .
O43 H43A 0.8200 .
O43 H43B 0.8200 .
O44 H44A 0.8200 .
O44 H44B 0.8200 .
O45 H45A 0.8200 .
O45 H45B 0.8200 .
O46 H46A 0.8200 .
O46 H46B 0.8200 .
O47 H47A 0.8200 .
O47 H47B 0.8200 .
O48 H48A 0.8200 .
O48 H48B 0.8200 .
S1 O50 1.478(7) .
S1 O52 1.486(7) .
S1 O49 1.490(7) .
S1 O51 1.498(6) .
S2 O55 1.357(8) .
S2 O54 1.402(9) .
S2 O56 1.468(8) .
S2 O53 1.485(9) .
S2 O55' 1.55(4) .
O55 O55' 1.26(4) .
S3 O58' 1.39(4) .
S3 O57 1.441(7) .
S3 O60 1.479(9) .
S3 O59' 1.487(9) .
S3 O58 1.503(11) .
S3 O59 1.59(4) .
O58 O58' 0.92(4) .
O58' O60 1.74(4) .
O59 O59' 0.89(3) .
S4 O63 1.325(11) .
S4 O64 1.35(2) .
S4 O62 1.433(9) .
S4 O61 1.504(8) .
S4 O64' 1.593(13) .
S4 O63' 1.77(2) .
O63 O63' 1.03(2) .
O63 O64 1.63(2) .
O64 O64' 1.04(2) .
S5 O67 1.537(19) .
S5 O65 1.533(8) .
S5 O65 1.612(9) 2_857
S5 O66 1.642(16) .
S5 S5 2.020(11) 2_857
O65 S5 1.612(9) 2_857
O68 H68A 0.8200 .
O68 H68B 0.8200 .
O69 H69A 0.8200 .
O69 H69B 0.8200 .
O70 O72 1.76(3) .
O70 H70 0.8200 .
O70' O80' 1.48(6) .
O70' H70' 0.8200 .
O71 O77 1.02(5) .
O71 H71 0.8200 .
O71' H71' 0.8200 .
O72 O72' 0.99(2) .
O72 H72 0.8200 .
O72' H72' 0.8200 .
O73 O73' 0.92(3) .
O73 O78' 1.77(4) .
O73 H73 0.8200 .
O73' H73' 0.8200 .
O74 O74' 1.70(4) .
O74 H74 0.8200 .
O74' O77' 1.74(4) .
O74' H74' 0.8200 .
O75 O75' 0.943(19) .
O75 H75 0.8200 .
O75' H75' 0.8200 .
O76 O77 1.21(5) .
O76 O76' 1.49(3) .
O76 H76 0.8200 .
O76' H76' 0.8200 .
O77 H77 0.8200 .
O77' H77' 0.8200 .
O78 O78' 1.27(4) .
O78 H78 0.8200 .
O78' H78' 0.8200 .
O79 O82C 1.61(7) .
O79 H79 0.8200 .
O79' H79' 0.8200 .
O80 H80 0.8200 .
O80' H80' 0.8200 .
O81 O81' 1.58(2) .
O81 H81 0.8200 .
O81' H81' 0.8200 .
O82A O82B 0.83(3) .
O82A H82A 0.8200 .
O82B H82B 0.8200 .
O82C H82C 0.8200 .
O82D H82D 0.8200 .

loop_
_geom_torsion_atom_site_label_1
_geom_torsion_atom_site_label_2
_geom_torsion_atom_site_label_3
_geom_torsion_atom_site_label_4
_geom_torsion
_geom_torsion_site_symmetry_1
_geom_torsion_site_symmetry_4
O6 Al2 Al3 O11 -2.1(3) . .
O5 Al2 Al3 O11 75.5(4) . .
O8 Al2 Al3 O11 168.5(3) . .
O7 Al2 Al3 O11 -90.0(3) . .
O35 Al2 Al3 O11 -101.1(3) . .
O4 Al2 Al3 O11 88.3(3) . .
Al5 Al2 Al3 O11 30.9(2) . .
Al4 Al2 Al3 O11 137.8(2) . .
O6 Al2 Al3 O7 87.9(3) . .
O5 Al2 Al3 O7 165.5(5) . .
O8 Al2 Al3 O7 -101.5(4) . .
O35 Al2 Al3 O7 -11.2(4) . .
O4 Al2 Al3 O7 178.2(4) . .
Al5 Al2 Al3 O7 120.8(3) . .
Al4 Al2 Al3 O7 -132.3(3) . .
O6 Al2 Al3 O10 -171.3(3) . .
O5 Al2 Al3 O10 -93.7(4) . .
O8 Al2 Al3 O10 -0.7(3) . .
O7 Al2 Al3 O10 100.8(4) . .
O35 Al2 Al3 O10 89.7(3) . .
O4 Al2 Al3 O10 -81.0(3) . .
Al5 Al2 Al3 O10 -138.3(2) . .
Al4 Al2 Al3 O10 -31.46(19) . .
O6 Al2 Al3 O9 -82.3(4) . .
O5 Al2 Al3 O9 -4.7(5) . .
O8 Al2 Al3 O9 88.3(4) . .
O7 Al2 Al3 O9 -170.2(4) . .
O35 Al2 Al3 O9 178.6(4) . .
O4 Al2 Al3 O9 8.0(4) . .
Al5 Al2 Al3 O9 -49.4(4) . .
Al4 Al2 Al3 O9 57.5(3) . .
O6 Al2 Al3 O36 99.6(3) . .
O5 Al2 Al3 O36 177.2(4) . .
O8 Al2 Al3 O36 -89.8(3) . .
O7 Al2 Al3 O36 11.7(4) . .
O35 Al2 Al3 O36 0.6(4) . .
O4 Al2 Al3 O36 -170.0(4) . .
Al5 Al2 Al3 O36 132.6(3) . .
Al4 Al2 Al3 O36 -120.5(3) . .
O6 Al2 Al3 O4 -90.3(3) . .
O5 Al2 Al3 O4 -12.7(4) . .
O8 Al2 Al3 O4 80.3(3) . .
O7 Al2 Al3 O4 -178.2(4) . .
O35 Al2 Al3 O4 170.6(4) . .
Al5 Al2 Al3 O4 -57.4(3) . .
Al4 Al2 Al3 O4 49.5(2) . .
O6 Al2 Al3 Al10 -36.0(2) . .
O5 Al2 Al3 Al10 41.6(3) . .
O8 Al2 Al3 Al10 134.6(2) . .
O7 Al2 Al3 Al10 -123.9(3) . .
O35 Al2 Al3 Al10 -135.0(3) . .
O4 Al2 Al3 Al10 54.4(3) . .
Al5 Al2 Al3 Al10 -3.01(18) . .
Al4 Al2 Al3 Al10 103.85(14) . .
O6 Al2 Al3 Al4 -139.8(2) . .
O5 Al2 Al3 Al4 -62.2(3) . .
O8 Al2 Al3 Al4 30.77(18) . .
O7 Al2 Al3 Al4 132.3(3) . .
O35 Al2 Al3 Al4 121.1(3) . .
O4 Al2 Al3 Al4 -49.5(2) . .
Al5 Al2 Al3 Al4 -106.86(14) . .
O6 Al2 Al4 O8 -169.2(4) . .
O5 Al2 Al4 O8 -93.3(3) . .
O7 Al2 Al4 O8 98.2(3) . .
O35 Al2 Al4 O8 8.0(4) . .
O4 Al2 Al4 O8 178.1(4) . .
Al5 Al2 Al4 O8 -125.4(3) . .
Al3 Al2 Al4 O8 125.1(3) . .
O6 Al2 Al4 O13 -80.4(4) . .
O5 Al2 Al4 O13 -4.6(3) . .
O8 Al2 Al4 O13 88.7(3) . .
O7 Al2 Al4 O13 -173.1(3) . .
O35 Al2 Al4 O13 96.7(3) . .
O4 Al2 Al4 O13 -93.1(3) . .
Al5 Al2 Al4 O13 -36.7(2) . .
Al3 Al2 Al4 O13 -146.2(2) . .
O6 Al2 Al4 O12 9.7(5) . .
O5 Al2 Al4 O12 85.6(4) . .
O8 Al2 Al4 O12 178.9(4) . .
O7 Al2 Al4 O12 -82.9(4) . .
O35 Al2 Al4 O12 -173.2(4) . .
O4 Al2 Al4 O12 -3.0(4) . .
Al5 Al2 Al4 O12 53.5(3) . .
Al3 Al2 Al4 O12 -56.0(3) . .
O6 Al2 Al4 O37 -174.0(4) . .
O5 Al2 Al4 O37 -98.1(3) . .
O8 Al2 Al4 O37 -4.8(3) . .
O7 Al2 Al4 O37 93.4(3) . .
O35 Al2 Al4 O37 3.2(4) . .
O4 Al2 Al4 O37 173.3(4) . .
Al5 Al2 Al4 O37 -130.2(3) . .
Al3 Al2 Al4 O37 120.3(3) . .
O6 Al2 Al4 O10 96.6(4) . .
O5 Al2 Al4 O10 172.4(3) . .
O8 Al2 Al4 O10 -94.3(3) . .
O7 Al2 Al4 O10 3.9(3) . .
O35 Al2 Al4 O10 -86.3(3) . .
O4 Al2 Al4 O10 83.9(3) . .
Al5 Al2 Al4 O10 140.3(2) . .
Al3 Al2 Al4 O10 30.8(2) . .
O6 Al2 Al4 O4 12.7(4) . .
O5 Al2 Al4 O4 88.6(3) . .
O8 Al2 Al4 O4 -178.1(4) . .
O7 Al2 Al4 O4 -80.0(3) . .
O35 Al2 Al4 O4 -170.2(4) . .
Al5 Al2 Al4 O4 56.5(3) . .
Al3 Al2 Al4 O4 -53.1(2) . .
O6 Al2 Al4 Al3 65.8(3) . .
O5 Al2 Al4 Al3 141.6(2) . .
O8 Al2 Al4 Al3 -125.1(3) . .
O7 Al2 Al4 Al3 -26.9(2) . .
O35 Al2 Al4 Al3 -117.1(3) . .
O4 Al2 Al4 Al3 53.1(2) . .
Al5 Al2 Al4 Al3 109.53(14) . .
O11 Al3 Al4 O8 -98.4(4) . .
O7 Al3 Al4 O8 -4.0(3) . .
O10 Al3 Al4 O8 94.0(4) . .
O9 Al3 Al4 O8 -176.9(3) . .
O36 Al3 Al4 O8 85.1(4) . .
O4 Al3 Al4 O8 -83.7(3) . .
Al10 Al3 Al4 O8 -142.6(2) . .
Al2 Al3 Al4 O8 -31.0(2) . .
O11 Al3 Al4 O13 -13.4(5) . .
O7 Al3 Al4 O13 81.0(4) . .
O10 Al3 Al4 O13 179.0(5) . .
O9 Al3 Al4 O13 -91.9(4) . .
O36 Al3 Al4 O13 170.1(4) . .
O4 Al3 Al4 O13 1.3(4) . .
Al10 Al3 Al4 O13 -57.6(3) . .
Al2 Al3 Al4 O13 54.0(3) . .
O11 Al3 Al4 O12 79.2(4) . .
O7 Al3 Al4 O12 173.6(3) . .
O10 Al3 Al4 O12 -88.5(3) . .
O9 Al3 Al4 O12 0.6(3) . .
O36 Al3 Al4 O12 -97.4(4) . .
O4 Al3 Al4 O12 93.8(3) . .
Al10 Al3 Al4 O12 35.0(2) . .
Al2 Al3 Al4 O12 146.5(2) . .
O11 Al3 Al4 O37 170.8(4) . .
O7 Al3 Al4 O37 -94.8(3) . .
O10 Al3 Al4 O37 3.1(4) . .
O9 Al3 Al4 O37 92.2(3) . .
O36 Al3 Al4 O37 -5.8(5) . .
O4 Al3 Al4 O37 -174.6(4) . .
Al10 Al3 Al4 O37 126.6(3) . .
Al2 Al3 Al4 O37 -121.9(3) . .
O11 Al3 Al4 O10 167.6(4) . .
O7 Al3 Al4 O10 -97.9(4) . .
O9 Al3 Al4 O10 89.1(4) . .
O36 Al3 Al4 O10 -8.9(4) . .
O4 Al3 Al4 O10 -177.7(4) . .
Al10 Al3 Al4 O10 123.5(3) . .
Al2 Al3 Al4 O10 -125.0(3) . .
O11 Al3 Al4 O4 -14.6(4) . .
O7 Al3 Al4 O4 79.8(3) . .
O10 Al3 Al4 O4 177.7(4) . .
O9 Al3 Al4 O4 -93.2(3) . .
O36 Al3 Al4 O4 168.8(4) . .
Al10 Al3 Al4 O4 -58.8(3) . .
Al2 Al3 Al4 O4 52.7(2) . .
O11 Al3 Al4 Al2 -67.4(3) . .
O7 Al3 Al4 Al2 27.1(2) . .
O10 Al3 Al4 Al2 125.0(3) . .
O9 Al3 Al4 Al2 -145.9(2) . .
O36 Al3 Al4 Al2 116.1(3) . .
O4 Al3 Al4 Al2 -52.7(2) . .
Al10 Al3 Al4 Al2 -111.56(15) . .
O6 Al2 Al5 O5 -172.5(4) . .
O8 Al2 Al5 O5 14.5(4) . .
O7 Al2 Al5 O5 172.1(4) . .
O35 Al2 Al5 O5 -88.1(3) . .
O4 Al2 Al5 O5 91.9(3) . .
Al4 Al2 Al5 O5 58.4(3) . .
Al3 Al2 Al5 O5 127.9(3) . .
O5 Al2 Al5 O6 172.5(4) . .
O8 Al2 Al5 O6 -173.1(4) . .
O7 Al2 Al5 O6 -15.4(4) . .
O35 Al2 Al5 O6 84.4(3) . .
O4 Al2 Al5 O6 -95.6(3) . .
Al4 Al2 Al5 O6 -129.1(3) . .
Al3 Al2 Al5 O6 -59.7(3) . .
O6 Al2 Al5 O14 17.3(4) . .
O5 Al2 Al5 O14 -170.2(4) . .
O8 Al2 Al5 O14 -155.7(4) . .
O7 Al2 Al5 O14 1.9(4) . .
O35 Al2 Al5 O14 101.7(3) . .
O4 Al2 Al5 O14 -78.3(3) . .
Al4 Al2 Al5 O14 -111.8(3) . .
Al3 Al2 Al5 O14 -42.4(3) . .
O6 Al2 Al5 O15 173.9(4) . .
O5 Al2 Al5 O15 -13.7(4) . .
O8 Al2 Al5 O15 0.8(5) . .
O7 Al2 Al5 O15 158.4(4) . .
O35 Al2 Al5 O15 -101.7(3) . .
O4 Al2 Al5 O15 78.3(3) . .
Al4 Al2 Al5 O15 44.7(3) . .
Al3 Al2 Al5 O15 114.2(3) . .
O6 Al2 Al5 O38 -85.7(3) . .
O5 Al2 Al5 O38 86.8(3) . .
O8 Al2 Al5 O38 101.3(3) . .
O7 Al2 Al5 O38 -101.1(3) . .
O35 Al2 Al5 O38 -1.3(3) . .
O4 Al2 Al5 O38 178.7(2) . .
Al4 Al2 Al5 O38 145.2(2) . .
Al3 Al2 Al5 O38 -145.33(19) . .
O6 Al2 Al5 O1 95.8(3) . .
O5 Al2 Al5 O1 -91.7(3) . .
O8 Al2 Al5 O1 -77.3(3) . .
O7 Al2 Al5 O1 80.3(3) . .
O35 Al2 Al5 O1 -179.8(2) . .
O4 Al2 Al5 O1 0.2(2) . .
Al4 Al2 Al5 O1 -33.3(2) . .
Al3 Al2 Al5 O1 36.1(2) . .
O6 Al2 Al5 Al6 130.1(3) . .
O5 Al2 Al5 Al6 -57.4(3) . .
O8 Al2 Al5 Al6 -43.0(3) . .
O7 Al2 Al5 Al6 114.6(3) . .
O35 Al2 Al5 Al6 -145.51(19) . .
O4 Al2 Al5 Al6 34.5(2) . .
Al4 Al2 Al5 Al6 0.97(18) . .
Al3 Al2 Al5 Al6 70.43(16) . .
O6 Al2 Al5 Al7 61.5(3) . .
O5 Al2 Al5 Al7 -126.0(3) . .
O8 Al2 Al5 Al7 -111.6(3) . .
O7 Al2 Al5 Al7 46.0(3) . .
O35 Al2 Al5 Al7 145.9(2) . .
O4 Al2 Al5 Al7 -34.1(2) . .
Al4 Al2 Al5 Al7 -67.64(16) . .
Al3 Al2 Al5 Al7 1.82(18) . .
O5 Al5 Al6 O16 -173.4(3) . .
O6 Al5 Al6 O16 -99.6(4) . .
O14 Al5 Al6 O16 -3.2(3) . .
O15 Al5 Al6 O16 94.8(4) . .
O38 Al5 Al6 O16 88.9(4) . .
O1 Al5 Al6 O16 -82.8(3) . .
Al2 Al5 Al6 O16 -141.4(2) . .
Al7 Al5 Al6 O16 -29.6(2) . .
O5 Al5 Al6 O17 -87.3(4) . .
O6 Al5 Al6 O17 -13.4(5) . .
O14 Al5 Al6 O17 82.9(4) . .
O15 Al5 Al6 O17 -179.1(5) . .
O38 Al5 Al6 O17 175.1(4) . .
O1 Al5 Al6 O17 3.3(4) . .
Al2 Al5 Al6 O17 -55.2(4) . .
Al7 Al5 Al6 O17 56.6(3) . .
O5 Al5 Al6 O15 91.8(4) . .
O6 Al5 Al6 O15 165.6(5) . .
O14 Al5 Al6 O15 -98.0(4) . .
O38 Al5 Al6 O15 -5.9(4) . .
O1 Al5 Al6 O15 -177.6(4) . .
Al2 Al5 Al6 O15 123.8(3) . .
Al7 Al5 Al6 O15 -124.4(3) . .
O5 Al5 Al6 O18 2.7(3) . .
O6 Al5 Al6 O18 76.5(4) . .
O14 Al5 Al6 O18 172.9(3) . .
O15 Al5 Al6 O18 -89.1(4) . .
O38 Al5 Al6 O18 -95.0(4) . .
O1 Al5 Al6 O18 93.2(3) . .
Al2 Al5 Al6 O18 34.7(2) . .
Al7 Al5 Al6 O18 146.5(2) . .
O5 Al5 Al6 O40 97.3(4) . .
O6 Al5 Al6 O40 171.1(4) . .
O14 Al5 Al6 O40 -92.5(4) . .
O15 Al5 Al6 O40 5.5(4) . .
O38 Al5 Al6 O40 -0.3(5) . .
O1 Al5 Al6 O40 -172.1(4) . .
Al2 Al5 Al6 O40 129.4(3) . .
Al7 Al5 Al6 O40 -118.9(3) . .
O5 Al5 Al6 O1 -90.6(3) . .
O6 Al5 Al6 O1 -16.7(4) . .
O14 Al5 Al6 O1 79.6(3) . .
O15 Al5 Al6 O1 177.6(4) . .
O38 Al5 Al6 O1 171.8(4) . .
Al2 Al5 Al6 O1 -58.5(3) . .
Al7 Al5 Al6 O1 53.3(3) . .
O5 Al5 Al6 Al7 -143.8(2) . .
O6 Al5 Al6 Al7 -70.0(3) . .
O14 Al5 Al6 Al7 26.4(2) . .
O15 Al5 Al6 Al7 124.4(3) . .
O38 Al5 Al6 Al7 118.5(3) . .
O1 Al5 Al6 Al7 -53.3(3) . .
Al2 Al5 Al6 Al7 -111.77(14) . .
O16 Al6 Al7 O20 -162.7(5) . .
O17 Al6 Al7 O20 -75.2(4) . .
O15 Al6 Al7 O20 102.2(4) . .
O18 Al6 Al7 O20 16.3(5) . .
O40 Al6 Al7 O20 -169.3(4) . .
O1 Al6 Al7 O20 18.3(4) . .
Al5 Al6 Al7 O20 71.0(3) . .
O17 Al6 Al7 O16 87.4(4) . .
O15 Al6 Al7 O16 -95.1(4) . .
O18 Al6 Al7 O16 179.0(5) . .
O40 Al6 Al7 O16 -6.6(4) . .
O1 Al6 Al7 O16 -179.1(4) . .
Al5 Al6 Al7 O16 -126.4(3) . .
O16 Al6 Al7 O14 99.9(4) . .
O17 Al6 Al7 O14 -172.6(3) . .
O15 Al6 Al7 O14 4.8(3) . .
O18 Al6 Al7 O14 -81.1(4) . .
O40 Al6 Al7 O14 93.3(3) . .
O1 Al6 Al7 O14 -79.1(3) . .
Al5 Al6 Al7 O14 -26.4(2) . .
O16 Al6 Al7 O19 -88.2(4) . .
O17 Al6 Al7 O19 -0.8(3) . .
O15 Al6 Al7 O19 176.7(3) . .
O18 Al6 Al7 O19 90.8(4) . .
O40 Al6 Al7 O19 -94.8(3) . .
O1 Al6 Al7 O19 92.7(3) . .
Al5 Al6 Al7 O19 145.4(2) . .
O16 Al6 Al7 O39 11.2(4) . .
O17 Al6 Al7 O39 98.6(4) . .
O15 Al6 Al7 O39 -84.0(4) . .
O18 Al6 Al7 O39 -169.9(4) . .
O40 Al6 Al7 O39 4.6(4) . .
O1 Al6 Al7 O39 -167.9(4) . .
Al5 Al6 Al7 O39 -115.2(3) . .
O16 Al6 Al7 O1 179.1(4) . .
O17 Al6 Al7 O1 -93.5(3) . .
O15 Al6 Al7 O1 84.0(3) . .
O18 Al6 Al7 O1 -1.9(4) . .
O40 Al6 Al7 O1 172.5(4) . .
Al5 Al6 Al7 O1 52.7(3) . .
O16 Al6 Al7 Al9 -122.5(3) . .
O17 Al6 Al7 Al9 -35.0(2) . .
O15 Al6 Al7 Al9 142.4(2) . .
O18 Al6 Al7 Al9 56.5(4) . .
O40 Al6 Al7 Al9 -129.1(3) . .
O1 Al6 Al7 Al9 58.4(3) . .
Al5 Al6 Al7 Al9 111.15(15) . .
O16 Al6 Al7 Al5 126.4(3) . .
O17 Al6 Al7 Al5 -146.2(2) . .
O15 Al6 Al7 Al5 31.3(2) . .
O18 Al6 Al7 Al5 -54.7(3) . .
O40 Al6 Al7 Al5 119.8(3) . .
O1 Al6 Al7 Al5 -52.7(3) . .
O5 Al5 Al7 O20 -80.6(4) . .
O6 Al5 Al7 O20 -0.6(3) . .
O14 Al5 Al7 O20 89.4(4) . .
O15 Al5 Al7 O20 -169.4(3) . .
O38 Al5 Al7 O20 101.5(3) . .
O1 Al5 Al7 O20 -88.3(3) . .
Al2 Al5 Al7 O20 -34.0(2) . .
Al6 Al5 Al7 O20 -138.0(2) . .
O5 Al5 Al7 O16 87.1(4) . .
O6 Al5 Al7 O16 167.2(3) . .
O14 Al5 Al7 O16 -102.9(4) . .
O15 Al5 Al7 O16 -1.7(3) . .
O38 Al5 Al7 O16 -90.7(3) . .
O1 Al5 Al7 O16 79.4(3) . .
Al2 Al5 Al7 O16 133.7(2) . .
Al6 Al5 Al7 O16 29.7(2) . .
O5 Al5 Al7 O14 -170.0(4) . .
O6 Al5 Al7 O14 -90.0(3) . .
O15 Al5 Al7 O14 101.2(4) . .
O38 Al5 Al7 O14 12.1(4) . .
O1 Al5 Al7 O14 -177.7(4) . .
Al2 Al5 Al7 O14 -123.4(3) . .
Al6 Al5 Al7 O14 132.6(3) . .
O5 Al5 Al7 O19 -0.7(5) . .
O6 Al5 Al7 O19 79.3(4) . .
O14 Al5 Al7 O19 169.3(4) . .
O15 Al5 Al7 O19 -89.6(4) . .
O38 Al5 Al7 O19 -178.6(4) . .
O1 Al5 Al7 O19 -8.4(4) . .
Al2 Al5 Al7 O19 45.9(3) . .
Al6 Al5 Al7 O19 -58.1(3) . .
O5 Al5 Al7 O39 176.4(3) . .
O6 Al5 Al7 O39 -103.5(3) . .
O14 Al5 Al7 O39 -13.5(3) . .
O15 Al5 Al7 O39 87.6(3) . .
O38 Al5 Al7 O39 -1.4(4) . .
O1 Al5 Al7 O39 168.8(3) . .
Al2 Al5 Al7 O39 -136.9(2) . .
Al6 Al5 Al7 O39 119.1(3) . .
O5 Al5 Al7 O1 7.6(4) . .
O6 Al5 Al7 O1 87.7(3) . .
O14 Al5 Al7 O1 177.7(4) . .
O15 Al5 Al7 O1 -81.2(3) . .
O38 Al5 Al7 O1 -170.2(4) . .
Al2 Al5 Al7 O1 54.3(2) . .
Al6 Al5 Al7 O1 -49.7(2) . .
O5 Al5 Al7 Al9 -46.0(3) . .
O6 Al5 Al7 Al9 34.1(2) . .
O14 Al5 Al7 Al9 124.0(3) . .
O15 Al5 Al7 Al9 -134.8(2) . .
O38 Al5 Al7 Al9 136.2(3) . .
O1 Al5 Al7 Al9 -53.7(2) . .
Al2 Al5 Al7 Al9 0.64(18) . .
Al6 Al5 Al7 Al9 -103.38(14) . .
O5 Al5 Al7 Al6 57.4(3) . .
O6 Al5 Al7 Al6 137.4(2) . .
O14 Al5 Al7 Al6 -132.6(3) . .
O15 Al5 Al7 Al6 -31.4(2) . .
O38 Al5 Al7 Al6 -120.5(3) . .
O1 Al5 Al7 Al6 49.7(2) . .
Al2 Al5 Al7 Al6 104.02(14) . .
O20 Al7 Al9 O24 176.3(5) . .
O16 Al7 Al9 O24 1.3(5) . .
O14 Al7 Al9 O24 154.7(4) . .
O19 Al7 Al9 O24 -20.1(4) . .
O39 Al7 Al9 O24 -102.2(4) . .
O1 Al7 Al9 O24 77.4(4) . .
Al6 Al7 Al9 O24 43.3(4) . .
Al5 Al7 Al9 O24 111.0(3) . .
O20 Al7 Al9 O25 21.0(4) . .
O16 Al7 Al9 O25 -154.0(4) . .
O14 Al7 Al9 O25 -0.6(5) . .
O19 Al7 Al9 O25 -175.4(4) . .
O39 Al7 Al9 O25 102.5(3) . .
O1 Al7 Al9 O25 -77.9(3) . .
Al6 Al7 Al9 O25 -112.0(3) . .
Al5 Al7 Al9 O25 -44.3(3) . .
O16 Al7 Al9 O20 -175.1(5) . .
O14 Al7 Al9 O20 -21.6(4) . .
O19 Al7 Al9 O20 163.6(5) . .
O39 Al7 Al9 O20 81.5(4) . .
O1 Al7 Al9 O20 -98.9(4) . .
Al6 Al7 Al9 O20 -133.1(4) . .
Al5 Al7 Al9 O20 -65.3(3) . .
O20 Al7 Al9 O19 -163.6(5) . .
O16 Al7 Al9 O19 21.3(4) . .
O14 Al7 Al9 O19 174.8(4) . .
O39 Al7 Al9 O19 -82.1(3) . .
O1 Al7 Al9 O19 97.5(3) . .
Al6 Al7 Al9 O19 63.4(3) . .
Al5 Al7 Al9 O19 131.1(3) . .
O20 Al7 Al9 O42 -80.8(4) . .
O16 Al7 Al9 O42 104.1(4) . .
O14 Al7 Al9 O42 -102.4(4) . .
O19 Al7 Al9 O42 82.8(4) . .
O39 Al7 Al9 O42 0.7(3) . .
O1 Al7 Al9 O42 -179.7(2) . .
Al6 Al7 Al9 O42 146.1(2) . .
Al5 Al7 Al9 O42 -146.1(2) . .
O20 Al7 Al9 O2 99.8(4) . .
O16 Al7 Al9 O2 -75.3(4) . .
O14 Al7 Al9 O2 78.2(3) . .
O19 Al7 Al9 O2 -96.6(3) . .
O39 Al7 Al9 O2 -178.7(2) . .
O1 Al7 Al9 O2 0.9(2) . .
Al6 Al7 Al9 O2 -33.3(2) . .
Al5 Al7 Al9 O2 34.5(2) . .
O20 Al7 Al9 Al8 132.8(3) . .
O16 Al7 Al9 Al8 -42.3(3) . .
O14 Al7 Al9 Al8 111.2(3) . .
O19 Al7 Al9 Al8 -63.7(3) . .
O39 Al7 Al9 Al8 -145.8(2) . .
O1 Al7 Al9 Al8 33.8(2) . .
Al6 Al7 Al9 Al8 -0.31(19) . .
Al5 Al7 Al9 Al8 67.43(16) . .
O20 Al7 Al9 Al10 63.4(3) . .
O16 Al7 Al9 Al10 -111.7(3) . .
O14 Al7 Al9 Al10 41.8(3) . .
O19 Al7 Al9 Al10 -133.0(3) . .
O39 Al7 Al9 Al10 144.9(2) . .
O1 Al7 Al9 Al10 -35.5(2) . .
Al6 Al7 Al9 Al10 -69.68(16) . .
Al5 Al7 Al9 Al10 -1.94(18) . .
O22 Al8 Al9 O24 -87.3(4) . .
O21 Al8 Al9 O24 179.5(5) . .
O23 Al8 Al9 O24 95.6(3) . .
O2 Al8 Al9 O24 178.7(4) . .
O41 Al8 Al9 O24 7.5(4) . .
Al10 Al8 Al9 O24 125.7(3) . .
O24 Al8 Al9 O25 -100.8(3) . .
O22 Al8 Al9 O25 171.9(3) . .
O21 Al8 Al9 O25 78.6(4) . .
O23 Al8 Al9 O25 -5.3(3) . .
O2 Al8 Al9 O25 77.9(3) . .
O41 Al8 Al9 O25 -93.3(3) . .
Al10 Al8 Al9 O25 24.92(19) . .
O24 Al8 Al9 O20 165.2(4) . .
O22 Al8 Al9 O20 78.0(4) . .
O21 Al8 Al9 O20 -15.3(5) . .
O23 Al8 Al9 O20 -99.2(4) . .
O2 Al8 Al9 O20 -16.1(4) . .
O41 Al8 Al9 O20 172.7(4) . .
Al10 Al8 Al9 O20 -69.0(3) . .
O24 Al8 Al9 O19 89.3(4) . .
O22 Al8 Al9 O19 2.0(3) . .
O21 Al8 Al9 O19 -91.3(4) . .
O23 Al8 Al9 O19 -175.2(3) . .
O2 Al8 Al9 O19 -92.0(3) . .
O41 Al8 Al9 O19 96.8(3) . .
Al10 Al8 Al9 O19 -145.0(2) . .
O24 Al8 Al9 O42 -9.8(4) . .
O22 Al8 Al9 O42 -97.1(3) . .
O21 Al8 Al9 O42 169.6(4) . .
O23 Al8 Al9 O42 85.7(3) . .
O2 Al8 Al9 O42 168.9(4) . .
O41 Al8 Al9 O42 -2.3(4) . .
Al10 Al8 Al9 O42 115.9(3) . .
O24 Al8 Al9 O2 -178.7(4) . .
O22 Al8 Al9 O2 94.0(3) . .
O21 Al8 Al9 O2 0.8(4) . .
O23 Al8 Al9 O2 -83.1(3) . .
O41 Al8 Al9 O2 -171.2(4) . .
Al10 Al8 Al9 O2 -52.9(2) . .
O24 Al8 Al9 Al7 124.1(3) . .
O22 Al8 Al9 Al7 36.8(2) . .
O21 Al8 Al9 Al7 -56.4(4) . .
O23 Al8 Al9 Al7 -140.3(2) . .
O2 Al8 Al9 Al7 -57.2(3) . .
O41 Al8 Al9 Al7 131.6(3) . .
Al10 Al8 Al9 Al7 -110.13(14) . .
O24 Al8 Al9 Al10 -125.7(3) . .
O22 Al8 Al9 Al10 147.0(2) . .
O21 Al8 Al9 Al10 53.7(3) . .
O23 Al8 Al9 Al10 -30.17(19) . .
O2 Al8 Al9 Al10 52.9(2) . .
O41 Al8 Al9 Al10 -118.2(3) . .
O11 Al3 Al10 O25 -14.5(4) . .
O7 Al3 Al10 O25 0.3(4) . .
O10 Al3 Al10 O25 157.8(4) . .
O9 Al3 Al10 O25 176.3(4) . .
O36 Al3 Al10 O25 -100.7(4) . .
O4 Al3 Al10 O25 79.4(3) . .
Al4 Al3 Al10 O25 113.4(3) . .
Al2 Al3 Al10 O25 45.6(3) . .
O11 Al3 Al10 O23 -171.2(4) . .
O7 Al3 Al10 O23 -156.4(4) . .
O10 Al3 Al10 O23 1.1(5) . .
O9 Al3 Al10 O23 19.6(4) . .
O36 Al3 Al10 O23 102.5(4) . .
O4 Al3 Al10 O23 -77.3(3) . .
Al4 Al3 Al10 O23 -43.4(3) . .
Al2 Al3 Al10 O23 -111.1(3) . .
O11 Al3 Al10 O9 169.2(4) . .
O7 Al3 Al10 O9 -176.0(4) . .
O10 Al3 Al10 O9 -18.5(4) . .
O36 Al3 Al10 O9 82.9(3) . .
O4 Al3 Al10 O9 -96.9(3) . .
Al4 Al3 Al10 O9 -63.0(3) . .
Al2 Al3 Al10 O9 -130.7(3) . .
O7 Al3 Al10 O11 14.9(4) . .
O10 Al3 Al10 O11 172.3(4) . .
O9 Al3 Al10 O11 -169.2(4) . .
O36 Al3 Al10 O11 -86.2(3) . .
O4 Al3 Al10 O11 93.9(3) . .
Al4 Al3 Al10 O11 127.9(3) . .
Al2 Al3 Al10 O11 60.1(3) . .
O11 Al3 Al10 O43 86.5(3) . .
O7 Al3 Al10 O43 101.4(3) . .
O10 Al3 Al10 O43 -101.2(3) . .
O9 Al3 Al10 O43 -82.6(3) . .
O36 Al3 Al10 O43 0.3(3) . .
O4 Al3 Al10 O43 -179.6(3) . .
Al4 Al3 Al10 O43 -145.6(2) . .
Al2 Al3 Al10 O43 146.7(2) . .
O11 Al3 Al10 O2 -93.9(3) . .
O7 Al3 Al10 O2 -79.1(3) . .
O10 Al3 Al10 O2 78.4(3) . .
O9 Al3 Al10 O2 96.9(3) . .
O36 Al3 Al10 O2 179.8(3) . .
O4 Al3 Al10 O2 0.0(2) . .
Al4 Al3 Al10 O2 33.9(2) . .
Al2 Al3 Al10 O2 -33.8(2) . .
O11 Al3 Al10 Al9 -58.4(3) . .
O7 Al3 Al10 Al9 -43.6(3) . .
O10 Al3 Al10 Al9 113.9(3) . .
O9 Al3 Al10 Al9 132.4(3) . .
O36 Al3 Al10 Al9 -144.6(2) . .
O4 Al3 Al10 Al9 35.5(2) . .
Al4 Al3 Al10 Al9 69.47(17) . .
Al2 Al3 Al10 Al9 1.72(18) . .
O11 Al3 Al10 Al8 -127.0(3) . .
O7 Al3 Al10 Al8 -112.1(3) . .
O10 Al3 Al10 Al8 45.3(3) . .
O9 Al3 Al10 Al8 63.9(3) . .
O36 Al3 Al10 Al8 146.8(2) . .
O4 Al3 Al10 Al8 -33.1(2) . .
Al4 Al3 Al10 Al8 0.9(2) . .
Al2 Al3 Al10 Al8 -66.86(17) . .
O24 Al9 Al10 O25 104.0(4) . .
O20 Al9 Al10 O25 -86.0(4) . .
O19 Al9 Al10 O25 -164.8(5) . .
O42 Al9 Al10 O25 13.6(4) . .
O2 Al9 Al10 O25 -177.9(4) . .
Al7 Al9 Al10 O25 -119.7(3) . .
Al8 Al9 Al10 O25 134.4(3) . .
O24 Al9 Al10 O23 0.8(3) . .
O25 Al9 Al10 O23 -103.2(4) . .
O20 Al9 Al10 O23 170.9(3) . .
O19 Al9 Al10 O23 92.0(4) . .
O42 Al9 Al10 O23 -89.5(3) . .
O2 Al9 Al10 O23 78.9(3) . .
Al7 Al9 Al10 O23 137.2(2) . .
Al8 Al9 Al10 O23 31.22(18) . .
O24 Al9 Al10 O9 -88.0(4) . .
O25 Al9 Al10 O9 168.0(5) . .
O20 Al9 Al10 O9 82.1(4) . .
O19 Al9 Al10 O9 3.2(5) . .
O42 Al9 Al10 O9 -178.3(4) . .
O2 Al9 Al10 O9 -9.9(4) . .
Al7 Al9 Al10 O9 48.3(4) . .
Al8 Al9 Al10 O9 -57.6(3) . .
O24 Al9 Al10 O11 -168.0(3) . .
O25 Al9 Al10 O11 88.1(4) . .
O20 Al9 Al10 O11 2.1(3) . .
O19 Al9 Al10 O11 -76.8(4) . .
O42 Al9 Al10 O11 101.7(3) . .
O2 Al9 Al10 O11 -89.8(3) . .
Al7 Al9 Al10 O11 -31.6(2) . .
Al8 Al9 Al10 O11 -137.6(2) . .
O24 Al9 Al10 O43 91.9(3) . .
O25 Al9 Al10 O43 -12.1(4) . .
O20 Al9 Al10 O43 -98.0(3) . .
O19 Al9 Al10 O43 -176.9(4) . .
O42 Al9 Al10 O43 1.6(4) . .
O2 Al9 Al10 O43 170.0(4) . .
Al7 Al9 Al10 O43 -131.8(3) . .
Al8 Al9 Al10 O43 122.3(3) . .
O24 Al9 Al10 O2 -78.1(3) . .
O25 Al9 Al10 O2 177.9(4) . .
O20 Al9 Al10 O2 91.9(3) . .
O19 Al9 Al10 O2 13.1(4) . .
O42 Al9 Al10 O2 -168.5(4) . .
Al7 Al9 Al10 O2 58.2(3) . .
Al8 Al9 Al10 O2 -47.7(2) . .
O24 Al9 Al10 Al3 -135.6(2) . .
O25 Al9 Al10 Al3 120.4(3) . .
O20 Al9 Al10 Al3 34.5(2) . .
O19 Al9 Al10 Al3 -44.4(4) . .
O42 Al9 Al10 Al3 134.1(3) . .
O2 Al9 Al10 Al3 -57.5(3) . .
Al7 Al9 Al10 Al3 0.77(18) . .
Al8 Al9 Al10 Al3 -105.18(13) . .
O24 Al9 Al10 Al8 -30.43(18) . .
O25 Al9 Al10 Al8 -134.4(3) . .
O20 Al9 Al10 Al8 139.7(2) . .
O19 Al9 Al10 Al8 60.8(3) . .
O42 Al9 Al10 Al8 -120.7(3) . .
O2 Al9 Al10 Al8 47.7(2) . .
Al7 Al9 Al10 Al8 105.95(13) . .
O24 Al8 Al10 O25 4.1(3) . .
O22 Al8 Al10 O25 -81.4(4) . .
O21 Al8 Al10 O25 -173.3(3) . .
O23 Al8 Al10 O25 99.4(4) . .
O2 Al8 Al10 O25 -78.1(3) . .
O41 Al8 Al10 O25 93.6(4) . .
Al9 Al8 Al10 O25 -25.4(2) . .
O24 Al8 Al10 O23 -95.3(4) . .
O22 Al8 Al10 O23 179.2(5) . .
O21 Al8 Al10 O23 87.3(4) . .
O2 Al8 Al10 O23 -177.5(4) . .
O41 Al8 Al10 O23 -5.8(4) . .
Al9 Al8 Al10 O23 -124.8(3) . .
O24 Al8 Al10 O9 176.2(3) . .
O22 Al8 Al10 O9 90.7(4) . .
O21 Al8 Al10 O9 -1.2(3) . .
O23 Al8 Al10 O9 -88.5(4) . .
O2 Al8 Al10 O9 94.0(3) . .
O41 Al8 Al10 O9 -94.3(4) . .
Al9 Al8 Al10 O9 146.7(2) . .
O24 Al8 Al10 O11 97.1(4) . .
O22 Al8 Al10 O11 11.6(5) . .
O21 Al8 Al10 O11 -80.4(4) . .
O23 Al8 Al10 O11 -167.7(5) . .
O2 Al8 Al10 O11 14.9(4) . .
O41 Al8 Al10 O11 -173.5(4) . .
Al9 Al8 Al10 O11 67.6(3) . .
O24 Al8 Al10 O43 -87.6(4) . .
O22 Al8 Al10 O43 -173.2(4) . .
O21 Al8 Al10 O43 94.9(4) . .
O23 Al8 Al10 O43 7.6(4) . .
O2 Al8 Al10 O43 -169.9(4) . .
O41 Al8 Al10 O43 1.8(5) . .
Al9 Al8 Al10 O43 -117.2(3) . .
O24 Al8 Al10 O2 82.2(3) . .
O22 Al8 Al10 O2 -3.3(4) . .
O21 Al8 Al10 O2 -95.2(3) . .
O23 Al8 Al10 O2 177.5(4) . .
O41 Al8 Al10 O2 171.7(4) . .
Al9 Al8 Al10 O2 52.7(3) . .
O24 Al8 Al10 Al3 140.5(2) . .
O22 Al8 Al10 Al3 55.0(4) . .
O21 Al8 Al10 Al3 -36.9(2) . .
O23 Al8 Al10 Al3 -124.2(3) . .
O2 Al8 Al10 Al3 58.3(3) . .
O41 Al8 Al10 Al3 -130.0(3) . .
Al9 Al8 Al10 Al3 111.02(15) . .
O24 Al8 Al10 Al9 29.53(19) . .
O22 Al8 Al10 Al9 -56.0(4) . .
O21 Al8 Al10 Al9 -147.9(2) . .
O23 Al8 Al10 Al9 124.8(3) . .
O2 Al8 Al10 Al9 -52.7(3) . .
O41 Al8 Al10 Al9 119.0(3) . .
O18 Al11 Al12 O17 0.1(3) . .
O13 Al11 Al12 O17 -96.9(3) . .
O30 Al11 Al12 O17 94.1(3) . .
O28 Al11 Al12 O17 178.1(2) . .
O26 Al11 Al12 O17 99.8(3) . .
O3 Al11 Al12 O17 -96.2(3) . .
Al13 Al11 Al12 O17 -145.79(19) . .
O18 Al11 Al12 O33 -93.3(3) . .
O13 Al11 Al12 O33 169.7(4) . .
O30 Al11 Al12 O33 0.7(5) . .
O28 Al11 Al12 O33 84.7(3) . .
O26 Al11 Al12 O33 6.4(4) . .
O3 Al11 Al12 O33 170.4(4) . .
Al13 Al11 Al12 O33 120.8(3) . .
O18 Al11 Al12 O22 98.9(3) . .
O13 Al11 Al12 O22 1.8(5) . .
O30 Al11 Al12 O22 -167.2(4) . .
O28 Al11 Al12 O22 -83.2(3) . .
O26 Al11 Al12 O22 -161.5(4) . .
O3 Al11 Al12 O22 2.5(4) . .
Al13 Al11 Al12 O22 -47.1(3) . .
O18 Al11 Al12 O26 -99.6(3) . .
O13 Al11 Al12 O26 163.3(4) . .
O30 Al11 Al12 O26 -5.7(4) . .
O28 Al11 Al12 O26 78.3(3) . .
O3 Al11 Al12 O26 164.0(4) . .
Al13 Al11 Al12 O26 114.4(3) . .
O18 Al11 Al12 O27 -178.1(2) . .
O13 Al11 Al12 O27 84.8(3) . .
O30 Al11 Al12 O27 -84.1(3) . .
O28 Al11 Al12 O27 -0.2(2) . .
O26 Al11 Al12 O27 -78.5(3) . .
O3 Al11 Al12 O27 85.5(3) . .
Al13 Al11 Al12 O27 35.96(17) . .
O18 Al11 Al12 O3 96.4(3) . .
O13 Al11 Al12 O3 -0.7(4) . .
O30 Al11 Al12 O3 -169.7(4) . .
O28 Al11 Al12 O3 -85.7(3) . .
O26 Al11 Al12 O3 -164.0(4) . .
Al13 Al11 Al12 O3 -49.6(3) . .
O18 Al11 Al12 Al13 145.9(2) . .
O13 Al11 Al12 Al13 48.9(3) . .
O30 Al11 Al12 Al13 -120.1(3) . .
O28 Al11 Al12 Al13 -36.14(17) . .
O26 Al11 Al12 Al13 -114.4(3) . .
O3 Al11 Al12 Al13 49.6(3) . .
O18 Al11 Al13 O12 98.2(3) . .
O13 Al11 Al13 O12 0.5(3) . .
O30 Al11 Al13 O12 -93.7(3) . .
O28 Al11 Al13 O12 -98.3(3) . .
O26 Al11 Al13 O12 -177.8(3) . .
O3 Al11 Al13 O12 96.3(3) . .
Al12 Al11 Al13 O12 146.5(2) . .
O18 Al11 Al13 O21 -0.2(4) . .
O13 Al11 Al13 O21 -97.9(3) . .
O30 Al11 Al13 O21 167.9(3) . .
O28 Al11 Al13 O21 163.3(4) . .
O26 Al11 Al13 O21 83.8(3) . .
O3 Al11 Al13 O21 -2.1(3) . .
Al12 Al11 Al13 O21 48.1(3) . .
O18 Al11 Al13 O29 -170.3(4) . .
O13 Al11 Al13 O29 92.0(3) . .
O30 Al11 Al13 O29 -2.2(4) . .
O28 Al11 Al13 O29 -6.8(4) . .
O26 Al11 Al13 O29 -86.3(3) . .
O3 Al11 Al13 O29 -172.2(4) . .
Al12 Al11 Al13 O29 -122.0(3) . .
O18 Al11 Al13 O28 -163.5(4) . .
O13 Al11 Al13 O28 98.9(3) . .
O30 Al11 Al13 O28 4.7(4) . .
O26 Al11 Al13 O28 -79.5(3) . .
O3 Al11 Al13 O28 -165.3(4) . .
Al12 Al11 Al13 O28 -115.2(3) . .
O18 Al11 Al13 O27 -83.9(3) . .
O13 Al11 Al13 O27 178.4(3) . .
O30 Al11 Al13 O27 84.2(3) . .
O28 Al11 Al13 O27 79.6(3) . .
O26 Al11 Al13 O27 0.1(3) . .
O3 Al11 Al13 O27 -85.8(3) . .
Al12 Al11 Al13 O27 -35.59(18) . .
O18 Al11 Al13 O3 1.9(4) . .
O13 Al11 Al13 O3 -95.8(3) . .
O30 Al11 Al13 O3 170.0(4) . .
O28 Al11 Al13 O3 165.3(4) . .
O26 Al11 Al13 O3 85.9(3) . .
Al12 Al11 Al13 O3 50.2(2) . .
O18 Al11 Al13 Al12 -48.3(3) . .
O13 Al11 Al13 Al12 -146.0(2) . .
O30 Al11 Al13 Al12 119.8(3) . .
O28 Al11 Al13 Al12 115.2(3) . .
O26 Al11 Al13 Al12 35.69(17) . .
O3 Al11 Al13 Al12 -50.2(2) . .
O17 Al12 Al13 O12 0.4(4) . .
O33 Al12 Al13 O12 -167.4(3) . .
O22 Al12 Al13 O12 99.2(3) . .
O26 Al12 Al13 O12 -84.7(3) . .
O27 Al12 Al13 O12 -164.9(4) . .
O3 Al12 Al13 O12 1.1(3) . .
Al11 Al12 Al13 O12 -48.3(3) . .
O17 Al12 Al13 O21 -98.1(3) . .
O33 Al12 Al13 O21 94.1(3) . .
O22 Al12 Al13 O21 0.7(2) . .
O26 Al12 Al13 O21 176.8(2) . .
O27 Al12 Al13 O21 96.7(3) . .
O3 Al12 Al13 O21 -97.3(3) . .
Al11 Al12 Al13 O21 -146.8(2) . .
O17 Al12 Al13 O29 166.4(3) . .
O33 Al12 Al13 O29 -1.4(4) . .
O22 Al12 Al13 O29 -94.8(3) . .
O26 Al12 Al13 O29 81.3(3) . .
O27 Al12 Al13 O29 1.1(4) . .
O3 Al12 Al13 O29 167.1(4) . .
Al11 Al12 Al13 O29 117.7(3) . .
O17 Al12 Al13 O28 84.3(3) . .
O33 Al12 Al13 O28 -83.5(3) . .
O22 Al12 Al13 O28 -176.9(2) . .
O26 Al12 Al13 O28 -0.8(2) . .
O27 Al12 Al13 O28 -80.9(3) . .
O3 Al12 Al13 O28 85.0(3) . .
Al11 Al12 Al13 O28 35.61(17) . .
O17 Al12 Al13 O27 165.2(4) . .
O33 Al12 Al13 O27 -2.6(4) . .
O22 Al12 Al13 O27 -96.0(3) . .
O26 Al12 Al13 O27 80.1(3) . .
O3 Al12 Al13 O27 166.0(4) . .
Al11 Al12 Al13 O27 116.5(3) . .
O17 Al12 Al13 O3 -0.7(3) . .
O33 Al12 Al13 O3 -168.6(4) . .
O22 Al12 Al13 O3 98.0(3) . .
O26 Al12 Al13 O3 -85.9(3) . .
O27 Al12 Al13 O3 -166.0(4) . .
Al11 Al12 Al13 O3 -49.4(2) . .
O17 Al12 Al13 Al11 48.7(3) . .
O33 Al12 Al13 Al11 -119.1(3) . .
O22 Al12 Al13 Al11 147.48(19) . .
O26 Al12 Al13 Al11 -36.42(18) . .
O27 Al12 Al13 Al11 -116.5(3) . .
O3 Al12 Al13 Al11 49.4(2) . .
O4 Al1 O1 Al6 -117.2(4) . .
O3 Al1 O1 Al6 -1.0(5) . .
O2 Al1 O1 Al6 115.4(4) . .
O4 Al1 O1 Al5 2.8(4) . .
O3 Al1 O1 Al5 119.0(3) . .
O2 Al1 O1 Al5 -124.6(3) . .
O4 Al1 O1 Al7 123.1(3) . .
O3 Al1 O1 Al7 -120.7(3) . .
O2 Al1 O1 Al7 -4.4(4) . .
O16 Al6 O1 Al1 -134.0(4) . .
O17 Al6 O1 Al1 -44.3(4) . .
O15 Al6 O1 Al1 135.0(4) . .
O18 Al6 O1 Al1 45.2(4) . .
O40 Al6 O1 Al1 -179(2) . .
Al5 Al6 O1 Al1 133.5(5) . .
Al7 Al6 O1 Al1 -133.5(5) . .
O16 Al6 O1 Al5 92.5(3) . .
O17 Al6 O1 Al5 -177.8(3) . .
O15 Al6 O1 Al5 1.5(3) . .
O18 Al6 O1 Al5 -88.3(3) . .
O40 Al6 O1 Al5 48(2) . .
Al7 Al6 O1 Al5 93.0(3) . .
O16 Al6 O1 Al7 -0.6(3) . .
O17 Al6 O1 Al7 89.2(3) . .
O15 Al6 O1 Al7 -91.5(3) . .
O18 Al6 O1 Al7 178.7(3) . .
O40 Al6 O1 Al7 -45(2) . .
Al5 Al6 O1 Al7 -93.0(3) . .
O5 Al5 O1 Al1 -40.8(4) . .
O6 Al5 O1 Al1 36.5(4) . .
O14 Al5 O1 Al1 132.4(4) . .
O15 Al5 O1 Al1 -133.2(4) . .
O38 Al5 O1 Al1 -172.9(15) . .
Al2 Al5 O1 Al1 -1.8(3) . .
Al6 Al5 O1 Al1 -131.6(5) . .
Al7 Al5 O1 Al1 133.9(4) . .
O5 Al5 O1 Al6 90.9(3) . .
O6 Al5 O1 Al6 168.1(3) . .
O14 Al5 O1 Al6 -95.9(3) . .
O15 Al5 O1 Al6 -1.5(3) . .
O38 Al5 O1 Al6 -41.3(17) . .
Al2 Al5 O1 Al6 129.9(2) . .
Al7 Al5 O1 Al6 -94.5(3) . .
O5 Al5 O1 Al7 -174.6(3) . .
O6 Al5 O1 Al7 -97.4(3) . .
O14 Al5 O1 Al7 -1.4(2) . .
O15 Al5 O1 Al7 93.0(3) . .
O38 Al5 O1 Al7 53.2(17) . .
Al2 Al5 O1 Al7 -135.62(18) . .
Al6 Al5 O1 Al7 94.5(3) . .
O20 Al7 O1 Al1 -35.8(4) . .
O16 Al7 O1 Al1 132.1(4) . .
O14 Al7 O1 Al1 -132.4(4) . .
O19 Al7 O1 Al1 40.6(4) . .
O39 Al7 O1 Al1 -180.0(11) . .
Al9 Al7 O1 Al1 1.9(3) . .
Al6 Al7 O1 Al1 131.5(5) . .
Al5 Al7 O1 Al1 -133.8(4) . .
O20 Al7 O1 Al6 -167.3(3) . .
O16 Al7 O1 Al6 0.6(3) . .
O14 Al7 O1 Al6 96.1(3) . .
O19 Al7 O1 Al6 -90.9(3) . .
O39 Al7 O1 Al6 48.5(13) . .
Al9 Al7 O1 Al6 -129.6(2) . .
Al5 Al7 O1 Al6 94.7(3) . .
O20 Al7 O1 Al5 98.0(3) . .
O16 Al7 O1 Al5 -94.2(3) . .
O14 Al7 O1 Al5 1.4(2) . .
O19 Al7 O1 Al5 174.4(2) . .
O39 Al7 O1 Al5 -46.2(13) . .
Al9 Al7 O1 Al5 135.69(18) . .
Al6 Al7 O1 Al5 -94.7(3) . .
O1 Al1 O2 Al8 -118.1(4) . .
O4 Al1 O2 Al8 115.9(4) . .
O3 Al1 O2 Al8 -0.4(5) . .
O1 Al1 O2 Al9 5.3(4) . .
O4 Al1 O2 Al9 -120.7(3) . .
O3 Al1 O2 Al9 123.0(3) . .
O1 Al1 O2 Al10 120.6(3) . .
O4 Al1 O2 Al10 -5.5(4) . .
O3 Al1 O2 Al10 -121.8(3) . .
O24 Al8 O2 Al1 135.8(4) . .
O22 Al8 O2 Al1 45.7(4) . .
O21 Al8 O2 Al1 -44.5(4) . .
O23 Al8 O2 Al1 -133.7(4) . .
O41 Al8 O2 Al1 -177.0(18) . .
Al9 Al8 O2 Al1 135.0(5) . .
Al10 Al8 O2 Al1 -132.1(5) . .
O24 Al8 O2 Al9 0.8(2) . .
O22 Al8 O2 Al9 -89.2(3) . .
O21 Al8 O2 Al9 -179.5(2) . .
O23 Al8 O2 Al9 91.4(3) . .
O41 Al8 O2 Al9 48(2) . .
Al10 Al8 O2 Al9 92.9(3) . .
O24 Al8 O2 Al10 -92.1(3) . .
O22 Al8 O2 Al10 177.8(3) . .
O21 Al8 O2 Al10 87.6(3) . .
O23 Al8 O2 Al10 -1.5(3) . .
O41 Al8 O2 Al10 -45(2) . .
Al9 Al8 O2 Al10 -92.9(3) . .
O24 Al9 O2 Al1 -135.8(4) . .
O25 Al9 O2 Al1 127.3(4) . .
O20 Al9 O2 Al1 34.0(4) . .
O19 Al9 O2 Al1 -42.9(4) . .
O42 Al9 O2 Al1 179.4(12) . .
Al7 Al9 O2 Al1 -3.6(3) . .
Al8 Al9 O2 Al1 -134.9(4) . .
Al10 Al9 O2 Al1 128.6(4) . .
O24 Al9 O2 Al8 -0.8(2) . .
O25 Al9 O2 Al8 -97.8(3) . .
O20 Al9 O2 Al8 169.0(2) . .
O19 Al9 O2 Al8 92.1(3) . .
O42 Al9 O2 Al8 -45.7(14) . .
Al7 Al9 O2 Al8 131.4(2) . .
Al10 Al9 O2 Al8 -96.5(3) . .
O24 Al9 O2 Al10 95.7(3) . .
O25 Al9 O2 Al10 -1.3(3) . .
O20 Al9 O2 Al10 -94.5(3) . .
O19 Al9 O2 Al10 -171.5(3) . .
O42 Al9 O2 Al10 50.8(14) . .
Al7 Al9 O2 Al10 -132.14(19) . .
Al8 Al9 O2 Al10 96.5(3) . .
O25 Al10 O2 Al1 -129.0(4) . .
O23 Al10 O2 Al1 135.2(4) . .
O9 Al10 O2 Al1 43.3(4) . .
O11 Al10 O2 Al1 -35.7(4) . .
O43 Al10 O2 Al1 -179.6(14) . .
Al3 Al10 O2 Al1 3.0(3) . .
Al9 Al10 O2 Al1 -130.2(4) . .
Al8 Al10 O2 Al1 133.6(5) . .
O25 Al10 O2 Al8 97.5(3) . .
O23 Al10 O2 Al8 1.6(3) . .
O9 Al10 O2 Al8 -90.2(3) . .
O11 Al10 O2 Al8 -169.3(3) . .
O43 Al10 O2 Al8 46.9(17) . .
Al3 Al10 O2 Al8 -130.5(2) . .
Al9 Al10 O2 Al8 96.2(3) . .
O25 Al10 O2 Al9 1.3(3) . .
O23 Al10 O2 Al9 -94.6(3) . .
O9 Al10 O2 Al9 173.6(3) . .
O11 Al10 O2 Al9 94.6(3) . .
O43 Al10 O2 Al9 -49.3(17) . .
Al3 Al10 O2 Al9 133.27(19) . .
Al8 Al10 O2 Al9 -96.2(3) . .
O1 Al1 O3 Al13 179.7(3) . .
O4 Al1 O3 Al13 -61.2(4) . .
O2 Al1 O3 Al13 59.9(4) . .
O1 Al1 O3 Al11 -59.2(4) . .
O4 Al1 O3 Al11 60.0(4) . .
O2 Al1 O3 Al11 -179.0(3) . .
O1 Al1 O3 Al12 59.8(4) . .
O4 Al1 O3 Al12 179.0(3) . .
O2 Al1 O3 Al12 -60.0(4) . .
O12 Al13 O3 Al1 49.9(4) . .
O21 Al13 O3 Al1 -49.6(4) . .
O29 Al13 O3 Al1 166.4(14) . .
O28 Al13 O3 Al1 141.3(4) . .
O27 Al13 O3 Al1 -140.0(4) . .
Al11 Al13 O3 Al1 131.9(5) . .
Al12 Al13 O3 Al1 -130.9(4) . .
O12 Al13 O3 Al11 -82.0(3) . .
O21 Al13 O3 Al11 178.5(2) . .
O29 Al13 O3 Al11 34.5(17) . .
O28 Al13 O3 Al11 9.4(2) . .
O27 Al13 O3 Al11 88.1(2) . .
Al12 Al13 O3 Al11 97.2(2) . .
O12 Al13 O3 Al12 -179.2(2) . .
O21 Al13 O3 Al12 81.3(3) . .
O29 Al13 O3 Al12 -62.8(16) . .
O28 Al13 O3 Al12 -87.8(2) . .
O27 Al13 O3 Al12 -9.1(2) . .
Al11 Al13 O3 Al12 -97.2(2) . .
O18 Al11 O3 Al1 48.8(4) . .
O13 Al11 O3 Al1 -50.2(4) . .
O30 Al11 O3 Al1 180(100) . .
O28 Al11 O3 Al1 -142.2(4) . .
O26 Al11 O3 Al1 140.5(4) . .
Al13 Al11 O3 Al1 -132.6(5) . .
Al12 Al11 O3 Al1 130.3(5) . .
O18 Al11 O3 Al13 -178.6(3) . .
O13 Al11 O3 Al13 82.5(3) . .
O30 Al11 O3 Al13 -47.4(17) . .
O28 Al11 O3 Al13 -9.5(2) . .
O26 Al11 O3 Al13 -86.8(3) . .
Al12 Al11 O3 Al13 -97.0(3) . .
O18 Al11 O3 Al12 -81.6(3) . .
O13 Al11 O3 Al12 179.5(3) . .
O30 Al11 O3 Al12 49.6(17) . .
O28 Al11 O3 Al12 87.5(3) . .
O26 Al11 O3 Al12 10.2(3) . .
Al13 Al11 O3 Al12 97.0(3) . .
O17 Al12 O3 Al1 -48.7(4) . .
O33 Al12 O3 Al1 -174.3(14) . .
O22 Al12 O3 Al1 51.3(4) . .
O26 Al12 O3 Al1 -140.9(4) . .
O27 Al12 O3 Al1 141.1(3) . .
Al13 Al12 O3 Al1 131.9(4) . .
Al11 Al12 O3 Al1 -130.5(4) . .
O17 Al12 O3 Al13 179.5(2) . .
O33 Al12 O3 Al13 53.8(16) . .
O22 Al12 O3 Al13 -80.6(3) . .
O26 Al12 O3 Al13 87.2(3) . .
O27 Al12 O3 Al13 9.2(2) . .
Al11 Al12 O3 Al13 97.6(3) . .
O17 Al12 O3 Al11 81.9(3) . .
O33 Al12 O3 Al11 -43.8(16) . .
O22 Al12 O3 Al11 -178.2(3) . .
O26 Al12 O3 Al11 -10.4(3) . .
O27 Al12 O3 Al11 -88.4(3) . .
Al13 Al12 O3 Al11 -97.6(3) . .
O1 Al1 O4 Al4 118.9(4) . .
O3 Al1 O4 Al4 1.5(4) . .
O2 Al1 O4 Al4 -114.7(4) . .
O1 Al1 O4 Al2 -2.6(4) . .
O3 Al1 O4 Al2 -120.0(3) . .
O2 Al1 O4 Al2 123.8(3) . .
O1 Al1 O4 Al3 -120.8(3) . .
O3 Al1 O4 Al3 121.7(3) . .
O2 Al1 O4 Al3 5.6(4) . .
O8 Al4 O4 Al1 -135.6(4) . .
O13 Al4 O4 Al1 -46.7(4) . .
O12 Al4 O4 Al1 43.5(4) . .
O37 Al4 O4 Al1 173(3) . .
O10 Al4 O4 Al1 133.8(4) . .
Al2 Al4 O4 Al1 -134.5(4) . .
Al3 Al4 O4 Al1 132.4(5) . .
O8 Al4 O4 Al2 -1.2(2) . .
O13 Al4 O4 Al2 87.8(3) . .
O12 Al4 O4 Al2 178.0(2) . .
O37 Al4 O4 Al2 -52(3) . .
O10 Al4 O4 Al2 -91.7(3) . .
Al3 Al4 O4 Al2 -93.1(3) . .
O8 Al4 O4 Al3 91.9(3) . .
O13 Al4 O4 Al3 -179.1(3) . .
O12 Al4 O4 Al3 -88.9(3) . .
O37 Al4 O4 Al3 41(3) . .
O10 Al4 O4 Al3 1.4(3) . .
Al2 Al4 O4 Al3 93.1(3) . .
O6 Al2 O4 Al1 -37.4(4) . .
O5 Al2 O4 Al1 39.8(4) . .
O8 Al2 O4 Al1 134.8(4) . .
O7 Al2 O4 Al1 -130.2(4) . .
O35 Al2 O4 Al1 -178.6(13) . .
Al5 Al2 O4 Al1 1.3(3) . .
Al4 Al2 O4 Al1 133.6(4) . .
Al3 Al2 O4 Al1 -131.3(4) . .
O6 Al2 O4 Al4 -171.1(2) . .
O5 Al2 O4 Al4 -93.8(3) . .
O8 Al2 O4 Al4 1.2(2) . .
O7 Al2 O4 Al4 96.2(3) . .
O35 Al2 O4 Al4 47.7(16) . .
Al5 Al2 O4 Al4 -132.3(2) . .
Al3 Al2 O4 Al4 95.1(3) . .
O6 Al2 O4 Al3 93.9(3) . .
O5 Al2 O4 Al3 171.1(3) . .
O8 Al2 O4 Al3 -93.9(3) . .
O7 Al2 O4 Al3 1.1(3) . .
O35 Al2 O4 Al3 -47.3(16) . .
Al5 Al2 O4 Al3 132.6(2) . .
Al4 Al2 O4 Al3 -95.1(3) . .
O11 Al3 O4 Al1 36.6(4) . .
O7 Al3 O4 Al1 131.5(4) . .
O10 Al3 O4 Al1 -134.3(4) . .
O9 Al3 O4 Al1 -42.1(4) . .
O36 Al3 O4 Al1 177.6(14) . .
Al10 Al3 O4 Al1 -3.0(3) . .
Al4 Al3 O4 Al1 -132.8(5) . .
Al2 Al3 O4 Al1 132.6(5) . .
O11 Al3 O4 Al4 169.4(3) . .
O7 Al3 O4 Al4 -95.7(3) . .
O10 Al3 O4 Al4 -1.5(3) . .
O9 Al3 O4 Al4 90.7(3) . .
O36 Al3 O4 Al4 -49.6(16) . .
Al10 Al3 O4 Al4 129.8(2) . .
Al2 Al3 O4 Al4 -94.6(3) . .
O11 Al3 O4 Al2 -95.9(3) . .
O7 Al3 O4 Al2 -1.1(3) . .
O10 Al3 O4 Al2 93.1(3) . .
O9 Al3 O4 Al2 -174.7(3) . .
O36 Al3 O4 Al2 45.0(16) . .
Al10 Al3 O4 Al2 -135.6(2) . .
Al4 Al3 O4 Al2 94.6(3) . .
O6 Al5 O5 Al2 -4.8(3) . .
O14 Al5 O5 Al2 46.2(17) . .
O15 Al5 O5 Al2 169.7(3) . .
O38 Al5 O5 Al2 -97.7(3) . .
O1 Al5 O5 Al2 89.3(3) . .
Al6 Al5 O5 Al2 130.7(2) . .
Al7 Al5 O5 Al2 84.0(3) . .
O6 Al2 O5 Al5 4.8(3) . .
O8 Al2 O5 Al5 -169.4(3) . .
O7 Al2 O5 Al5 -30.9(15) . .
O35 Al2 O5 Al5 97.0(3) . .
O4 Al2 O5 Al5 -89.2(3) . .
Al4 Al2 O5 Al5 -130.8(2) . .
Al3 Al2 O5 Al5 -80.4(4) . .
O5 Al2 O6 Al5 -4.8(3) . .
O8 Al2 O6 Al5 32.5(19) . .
O7 Al2 O6 Al5 168.4(3) . .
O35 Al2 O6 Al5 -99.8(3) . .
O4 Al2 O6 Al5 86.4(3) . .
Al4 Al2 O6 Al5 78.0(4) . .
Al3 Al2 O6 Al5 130.7(2) . .
O5 Al5 O6 Al2 4.9(3) . .
O14 Al5 O6 Al2 -167.5(3) . .
O15 Al5 O6 Al2 -23.8(17) . .
O38 Al5 O6 Al2 98.5(3) . .
O1 Al5 O6 Al2 -86.1(3) . .
Al6 Al5 O6 Al2 -75.1(4) . .
Al7 Al5 O6 Al2 -130.1(2) . .
O11 Al3 O7 Al2 94.2(3) . .
O10 Al3 O7 Al2 -78.4(3) . .
O9 Al3 O7 Al2 64(2) . .
O36 Al3 O7 Al2 -170.8(3) . .
O4 Al3 O7 Al2 1.2(3) . .
Al10 Al3 O7 Al2 84.8(3) . .
Al4 Al3 O7 Al2 -39.4(3) . .
O6 Al2 O7 Al3 -95.3(3) . .
O5 Al2 O7 Al3 -60.5(15) . .
O8 Al2 O7 Al3 78.1(3) . .
O35 Al2 O7 Al3 171.3(3) . .
O4 Al2 O7 Al3 -1.3(3) . .
Al5 Al2 O7 Al3 -85.6(3) . .
Al4 Al2 O7 Al3 40.0(3) . .
O13 Al4 O8 Al2 -91.0(3) . .
O12 Al4 O8 Al2 -15(6) . .
O37 Al4 O8 Al2 176.4(3) . .
O10 Al4 O8 Al2 84.2(3) . .
O4 Al4 O8 Al2 1.3(3) . .
Al3 Al4 O8 Al2 45.8(2) . .
O6 Al2 O8 Al4 53.6(19) . .
O5 Al2 O8 Al4 90.0(3) . .
O7 Al2 O8 Al4 -82.3(3) . .
O35 Al2 O8 Al4 -174.0(3) . .
O4 Al2 O8 Al4 -1.3(3) . .
Al5 Al2 O8 Al4 81.0(3) . .
Al3 Al2 O8 Al4 -45.4(2) . .
O25 Al10 O9 Al3 -19(2) . .
O23 Al10 O9 Al3 -165.5(3) . .
O11 Al10 O9 Al3 6.9(3) . .
O43 Al10 O9 Al3 100.4(3) . .
O2 Al10 O9 Al3 -86.5(3) . .
Al9 Al10 O9 Al3 -79.7(4) . .
Al8 Al10 O9 Al3 -126.5(2) . .
O11 Al3 O9 Al10 -7.0(3) . .
O7 Al3 O9 Al10 24(2) . .
O10 Al3 O9 Al10 166.1(3) . .
O36 Al3 O9 Al10 -101.3(3) . .
O4 Al3 O9 Al10 85.7(3) . .
Al4 Al3 O9 Al10 126.6(2) . .
Al2 Al3 O9 Al10 80.2(3) . .
O11 Al3 O10 Al4 -55.2(17) . .
O7 Al3 O10 Al4 81.9(3) . .
O9 Al3 O10 Al4 -93.7(3) . .
O36 Al3 O10 Al4 173.3(3) . .
O4 Al3 O10 Al4 1.5(3) . .
Al10 Al3 O10 Al4 -82.1(3) . .
Al2 Al3 O10 Al4 44.8(2) . .
O8 Al4 O10 Al3 -84.6(3) . .
O13 Al4 O10 Al3 -8(4) . .
O12 Al4 O10 Al3 92.6(3) . .
O37 Al4 O10 Al3 -177.6(3) . .
O4 Al4 O10 Al3 -1.6(3) . .
Al2 Al4 O10 Al3 -45.9(2) . .
O7 Al3 O11 Al10 -169.4(3) . .
O10 Al3 O11 Al10 -32.5(17) . .
O9 Al3 O11 Al10 7.0(3) . .
O36 Al3 O11 Al10 98.9(3) . .
O4 Al3 O11 Al10 -88.1(3) . .
Al4 Al3 O11 Al10 -78.6(4) . .
Al2 Al3 O11 Al10 -131.3(2) . .
O25 Al10 O11 Al3 169.2(3) . .
O23 Al10 O11 Al3 35.6(17) . .
O9 Al10 O11 Al3 -7.1(3) . .
O43 Al10 O11 Al3 -97.4(3) . .
O2 Al10 O11 Al3 88.6(3) . .
Al9 Al10 O11 Al3 132.3(2) . .
Al8 Al10 O11 Al3 79.1(4) . .
O21 Al13 O12 Al4 112.0(4) . .
O29 Al13 O12 Al4 -149.6(4) . .
O28 Al13 O12 Al4 -59.6(5) . .
O27 Al13 O12 Al4 -30.0(16) . .
O3 Al13 O12 Al4 20.7(5) . .
Al11 Al13 O12 Al4 -20.6(4) . .
Al12 Al13 O12 Al4 20.0(6) . .
O8 Al4 O12 Al13 -46(6) . .
O13 Al4 O12 Al13 29.2(5) . .
O37 Al4 O12 Al13 121.8(4) . .
O10 Al4 O12 Al13 -145.9(4) . .
O4 Al4 O12 Al13 -63.0(5) . .
Al2 Al4 O12 Al13 -60.9(5) . .
Al3 Al4 O12 Al13 -107.4(4) . .
O18 Al11 O13 Al4 -111.8(5) . .
O30 Al11 O13 Al4 150.4(5) . .
O28 Al11 O13 Al4 59.2(5) . .
O26 Al11 O13 Al4 26.3(14) . .
O3 Al11 O13 Al4 -21.7(5) . .
Al13 Al11 O13 Al4 19.6(5) . .
Al12 Al11 O13 Al4 -21.2(6) . .
O8 Al4 O13 Al11 148.6(5) . .
O12 Al4 O13 Al11 -28.7(5) . .
O37 Al4 O13 Al11 -118.5(5) . .
O10 Al4 O13 Al11 72(4) . .
O4 Al4 O13 Al11 65.6(5) . .
Al2 Al4 O13 Al11 109.7(5) . .
Al3 Al4 O13 Al11 64.7(6) . .
O5 Al5 O14 Al7 45.4(17) . .
O6 Al5 O14 Al7 95.0(3) . .
O15 Al5 O14 Al7 -78.1(3) . .
O38 Al5 O14 Al7 -170.7(3) . .
O1 Al5 O14 Al7 1.6(3) . .
Al2 Al5 O14 Al7 84.3(3) . .
Al6 Al5 O14 Al7 -39.5(2) . .
O20 Al7 O14 Al5 -96.4(3) . .
O16 Al7 O14 Al5 76.6(3) . .
O19 Al7 O14 Al5 -60(2) . .
O39 Al7 O14 Al5 169.3(3) . .
O1 Al7 O14 Al5 -1.6(3) . .
Al9 Al7 O14 Al5 -83.2(3) . .
Al6 Al7 O14 Al5 39.4(2) . .
O5 Al5 O15 Al6 -89.9(3) . .
O6 Al5 O15 Al6 -62.0(16) . .
O14 Al5 O15 Al6 82.0(3) . .
O38 Al5 O15 Al6 175.6(3) . .
O1 Al5 O15 Al6 1.6(3) . .
Al2 Al5 O15 Al6 -81.3(3) . .
Al7 Al5 O15 Al6 45.7(2) . .
O16 Al6 O15 Al5 -83.8(3) . .
O17 Al6 O15 Al5 12(6) . .
O18 Al6 O15 Al5 91.3(3) . .
O40 Al6 O15 Al5 -175.8(3) . .
O1 Al6 O15 Al5 -1.7(3) . .
Al7 Al6 O15 Al5 -46.3(3) . .
O20 Al7 O16 Al6 67.3(15) . .
O14 Al7 O16 Al6 -80.2(3) . .
O19 Al7 O16 Al6 94.1(3) . .
O39 Al7 O16 Al6 -171.5(3) . .
O1 Al7 O16 Al6 -0.6(3) . .
Al9 Al7 O16 Al6 80.9(4) . .
Al5 Al7 O16 Al6 -44.1(2) . .
O17 Al6 O16 Al7 -93.5(3) . .
O15 Al6 O16 Al7 83.5(3) . .
O18 Al6 O16 Al7 -8(4) . .
O40 Al6 O16 Al7 174.9(3) . .
O1 Al6 O16 Al7 0.7(3) . .
Al5 Al6 O16 Al7 44.9(3) . .
O33 Al12 O17 Al6 149.9(4) . .
O22 Al12 O17 Al6 -112.9(4) . .
O26 Al12 O17 Al6 59.3(5) . .
O27 Al12 O17 Al6 27.7(15) . .
O3 Al12 O17 Al6 -21.4(5) . .
Al13 Al12 O17 Al6 -20.9(6) . .
Al11 Al12 O17 Al6 19.9(4) . .
O16 Al6 O17 Al12 146.8(4) . .
O15 Al6 O17 Al12 51(6) . .
O18 Al6 O17 Al12 -28.3(5) . .
O40 Al6 O17 Al12 -121.3(5) . .
O1 Al6 O17 Al12 64.5(5) . .
Al5 Al6 O17 Al12 62.2(6) . .
Al7 Al6 O17 Al12 109.1(4) . .
O13 Al11 O18 Al6 111.9(5) . .
O30 Al11 O18 Al6 -150.6(4) . .
O28 Al11 O18 Al6 -28.6(14) . .
O26 Al11 O18 Al6 -58.7(5) . .
O3 Al11 O18 Al6 21.6(5) . .
Al13 Al11 O18 Al6 20.4(6) . .
Al12 Al11 O18 Al6 -20.1(4) . .
O16 Al6 O18 Al11 -57(4) . .
O17 Al6 O18 Al11 28.8(5) . .
O15 Al6 O18 Al11 -148.2(5) . .
O40 Al6 O18 Al11 120.4(5) . .
O1 Al6 O18 Al11 -65.3(5) . .
Al5 Al6 O18 Al11 -109.4(4) . .
Al7 Al6 O18 Al11 -63.9(6) . .
O24 Al9 O19 Al7 165.1(3) . .
O25 Al9 O19 Al7 19.5(18) . .
O20 Al9 O19 Al7 -10.3(3) . .
O42 Al9 O19 Al7 -101.9(3) . .
O2 Al9 O19 Al7 86.0(3) . .
Al8 Al9 O19 Al7 126.5(2) . .
Al10 Al9 O19 Al7 76.9(4) . .
O20 Al7 O19 Al9 10.3(3) . .
O16 Al7 O19 Al9 -163.7(3) . .
O14 Al7 O19 Al9 -27(2) . .
O39 Al7 O19 Al9 103.5(3) . .
O1 Al7 O19 Al9 -84.5(3) . .
Al6 Al7 O19 Al9 -125.8(2) . .
Al5 Al7 O19 Al9 -78.7(3) . .
O16 Al7 O20 Al9 17.1(16) . .
O14 Al7 O20 Al9 164.4(3) . .
O19 Al7 O20 Al9 -10.5(3) . .
O39 Al7 O20 Al9 -104.0(3) . .
O1 Al7 O20 Al9 83.3(3) . .
Al6 Al7 O20 Al9 71.3(4) . .
Al5 Al7 O20 Al9 126.9(3) . .
O24 Al9 O20 Al7 -14.8(19) . .
O25 Al9 O20 Al7 -164.1(3) . .
O19 Al9 O20 Al7 10.6(3) . .
O42 Al9 O20 Al7 103.4(3) . .
O2 Al9 O20 Al7 -83.3(3) . .
Al8 Al9 O20 Al7 -72.9(4) . .
Al10 Al9 O20 Al7 -128.0(3) . .
O12 Al13 O21 Al8 -110.0(4) . .
O29 Al13 O21 Al8 154.3(4) . .
O28 Al13 O21 Al8 32.2(14) . .
O27 Al13 O21 Al8 62.2(5) . .
O3 Al13 O21 Al8 -19.4(5) . .
Al11 Al13 O21 Al8 -18.0(6) . .
Al12 Al13 O21 Al8 22.4(4) . .
O24 Al8 O21 Al13 66(4) . .
O22 Al8 O21 Al13 -33.2(5) . .
O23 Al8 O21 Al13 143.3(4) . .
O2 Al8 O21 Al13 61.8(5) . .
O41 Al8 O21 Al13 -124.9(4) . .
Al9 Al8 O21 Al13 61.3(6) . .
Al10 Al8 O21 Al13 105.8(4) . .
O17 Al12 O22 Al8 107.2(5) . .
O33 Al12 O22 Al8 -155.6(4) . .
O26 Al12 O22 Al8 -40.0(13) . .
O27 Al12 O22 Al8 -64.7(5) . .
O3 Al12 O22 Al8 16.8(5) . .
Al13 Al12 O22 Al8 -24.4(4) . .
Al11 Al12 O22 Al8 15.1(6) . .
O24 Al8 O22 Al12 -141.4(5) . .
O21 Al8 O22 Al12 34.6(5) . .
O23 Al8 O22 Al12 -50(5) . .
O2 Al8 O22 Al12 -60.4(5) . .
O41 Al8 O22 Al12 125.8(5) . .
Al9 Al8 O22 Al12 -104.3(4) . .
Al10 Al8 O22 Al12 -58.1(6) . .
O25 Al10 O23 Al8 -81.0(3) . .
O9 Al10 O23 Al8 94.4(3) . .
O11 Al10 O23 Al8 52.7(18) . .
O43 Al10 O23 Al8 -174.4(3) . .
O2 Al10 O23 Al8 -1.6(3) . .
Al3 Al10 O23 Al8 81.9(4) . .
Al9 Al10 O23 Al8 -45.2(2) . .
O24 Al8 O23 Al10 82.8(3) . .
O22 Al8 O23 Al10 -8(5) . .
O21 Al8 O23 Al10 -93.3(3) . .
O2 Al8 O23 Al10 1.8(3) . .
O41 Al8 O23 Al10 175.5(3) . .
Al9 Al8 O23 Al10 45.8(3) . .
O25 Al9 O24 Al8 80.0(3) . .
O20 Al9 O24 Al8 -69.3(19) . .
O19 Al9 O24 Al8 -94.0(3) . .
O42 Al9 O24 Al8 172.6(3) . .
O2 Al9 O24 Al8 0.9(3) . .
Al7 Al9 O24 Al8 -81.4(4) . .
Al10 Al9 O24 Al8 45.0(2) . .
O22 Al8 O24 Al9 94.0(3) . .
O21 Al8 O24 Al9 -5(4) . .
O23 Al8 O24 Al9 -82.4(3) . .
O2 Al8 O24 Al9 -0.9(3) . .
O41 Al8 O24 Al9 -174.2(3) . .
Al10 Al8 O24 Al9 -45.1(2) . .
O23 Al10 O25 Al9 76.4(3) . .
O9 Al10 O25 Al9 -70(2) . .
O11 Al10 O25 Al9 -95.4(3) . .
O43 Al10 O25 Al9 170.7(3) . .
O2 Al10 O25 Al9 -1.5(3) . .
Al3 Al10 O25 Al9 -86.4(3) . .
Al8 Al10 O25 Al9 38.0(3) . .
O24 Al9 O25 Al10 -76.3(3) . .
O20 Al9 O25 Al10 98.2(3) . .
O19 Al9 O25 Al10 69.2(17) . .
O42 Al9 O25 Al10 -169.2(3) . .
O2 Al9 O25 Al10 1.5(3) . .
Al7 Al9 O25 Al10 85.5(4) . .
Al8 Al9 O25 Al10 -38.4(3) . .
O17 Al12 O26 Al14 175.8(3) . .
O33 Al12 O26 Al14 79.7(3) . .
O22 Al12 O26 Al14 -36.5(11) . .
O27 Al12 O26 Al14 -11.1(3) . .
O3 Al12 O26 Al14 -94.4(3) . .
Al13 Al12 O26 Al14 -52.2(2) . .
Al11 Al12 O26 Al14 -105.1(4) . .
O17 Al12 O26 Al11 -79.1(3) . .
O33 Al12 O26 Al11 -175.1(3) . .
O22 Al12 O26 Al11 68.6(11) . .
O27 Al12 O26 Al11 94.0(3) . .
O3 Al12 O26 Al11 10.7(3) . .
Al13 Al12 O26 Al11 52.9(2) . .
O31 Al14 O26 Al12 46.0(14) . .
O34 Al14 O26 Al12 -80.7(3) . .
O32 Al14 O26 Al12 -176.1(3) . .
O28 Al14 O26 Al12 92.0(3) . .
O27 Al14 O26 Al12 11.1(3) . .
O31 Al14 O26 Al11 -58.1(13) . .
O34 Al14 O26 Al11 175.2(3) . .
O32 Al14 O26 Al11 79.8(3) . .
O28 Al14 O26 Al11 -12.1(2) . .
O27 Al14 O26 Al11 -93.0(3) . .
O18 Al11 O26 Al12 79.0(3) . .
O13 Al11 O26 Al12 -59.8(12) . .
O30 Al11 O26 Al12 175.7(3) . .
O28 Al11 O26 Al12 -93.7(3) . .
O3 Al11 O26 Al12 -10.8(3) . .
Al13 Al11 O26 Al12 -53.0(2) . .
O18 Al11 O26 Al14 -175.0(3) . .
O13 Al11 O26 Al14 46.2(12) . .
O30 Al11 O26 Al14 -78.4(3) . .
O28 Al11 O26 Al14 12.2(2) . .
O3 Al11 O26 Al14 95.1(3) . .
Al13 Al11 O26 Al14 53.0(2) . .
Al12 Al11 O26 Al14 105.9(3) . .
O17 Al12 O27 Al14 43.5(13) . .
O33 Al12 O27 Al14 -79.2(3) . .
O22 Al12 O27 Al14 -175.2(3) . .
O26 Al12 O27 Al14 11.0(2) . .
O3 Al12 O27 Al14 93.4(3) . .
Al13 Al12 O27 Al14 102.7(3) . .
Al11 Al12 O27 Al14 51.4(2) . .
O17 Al12 O27 Al13 -59.3(12) . .
O33 Al12 O27 Al13 178.1(3) . .
O22 Al12 O27 Al13 82.1(3) . .
O26 Al12 O27 Al13 -91.7(3) . .
O3 Al12 O27 Al13 -9.4(2) . .
Al11 Al12 O27 Al13 -51.3(2) . .
O31 Al14 O27 Al12 176.7(3) . .
O34 Al14 O27 Al12 79.3(3) . .
O32 Al14 O27 Al12 -43.4(14) . .
O28 Al14 O27 Al12 -89.1(3) . .
O26 Al14 O27 Al12 -10.9(3) . .
O31 Al14 O27 Al13 -81.5(3) . .
O34 Al14 O27 Al13 -178.9(3) . .
O32 Al14 O27 Al13 58.4(14) . .
O28 Al14 O27 Al13 12.7(3) . .
O26 Al14 O27 Al13 91.0(3) . .
O12 Al13 O27 Al12 60.9(14) . .
O21 Al13 O27 Al12 -81.7(3) . .
O29 Al13 O27 Al12 -179.2(3) . .
O28 Al13 O27 Al12 91.3(3) . .
O3 Al13 O27 Al12 9.5(2) . .
Al11 Al13 O27 Al12 51.5(2) . .
O12 Al13 O27 Al14 -43.0(14) . .
O21 Al13 O27 Al14 174.3(3) . .
O29 Al13 O27 Al14 76.9(3) . .
O28 Al13 O27 Al14 -12.7(3) . .
O3 Al13 O27 Al14 -94.5(3) . .
Al11 Al13 O27 Al14 -52.5(2) . .
Al12 Al13 O27 Al14 -104.0(3) . .
O18 Al11 O28 Al14 -43.4(12) . .
O13 Al11 O28 Al14 175.6(3) . .
O30 Al11 O28 Al14 79.2(3) . .
O26 Al11 O28 Al14 -12.3(2) . .
O3 Al11 O28 Al14 -94.5(3) . .
Al13 Al11 O28 Al14 -104.3(3) . .
Al12 Al11 O28 Al14 -51.9(2) . .
O18 Al11 O28 Al13 60.9(12) . .
O13 Al11 O28 Al13 -80.1(3) . .
O30 Al11 O28 Al13 -176.5(3) . .
O26 Al11 O28 Al13 92.0(3) . .
O3 Al11 O28 Al13 9.8(3) . .
Al12 Al11 O28 Al13 52.4(2) . .
O31 Al14 O28 Al11 -177.1(3) . .
O34 Al14 O28 Al11 41.3(12) . .
O32 Al14 O28 Al11 -79.7(3) . .
O27 Al14 O28 Al11 90.8(3) . .
O26 Al14 O28 Al11 12.4(3) . .
O31 Al14 O28 Al13 79.3(3) . .
O34 Al14 O28 Al13 -62.3(12) . .
O32 Al14 O28 Al13 176.7(3) . .
O27 Al14 O28 Al13 -12.8(3) . .
O26 Al14 O28 Al13 -91.3(3) . .
O12 Al13 O28 Al11 80.4(3) . .
O21 Al13 O28 Al11 -62.5(12) . .
O29 Al13 O28 Al11 174.7(3) . .
O27 Al13 O28 Al11 -93.2(3) . .
O3 Al13 O28 Al11 -9.8(3) . .
Al12 Al13 O28 Al11 -52.5(2) . .
O12 Al13 O28 Al14 -173.6(3) . .
O21 Al13 O28 Al14 43.6(12) . .
O29 Al13 O28 Al14 -79.3(3) . .
O27 Al13 O28 Al14 12.8(3) . .
O3 Al13 O28 Al14 96.2(3) . .
Al11 Al13 O28 Al14 106.0(4) . .
Al12 Al13 O28 Al14 53.5(2) . .
O12 Al13 O29 Al16 118.8(5) . .
O21 Al13 O29 Al16 -141.0(5) . .
O28 Al13 O29 Al16 27.4(5) . .
O27 Al13 O29 Al16 -50.2(5) . .
O3 Al13 O29 Al16 3(2) . .
Al11 Al13 O29 Al16 31.7(7) . .
Al12 Al13 O29 Al16 -51.0(6) . .
O49 Al16 O29 Al13 -70.0(6) . .
O47 Al16 O29 Al13 -161.4(5) . .
O31 Al16 O29 Al13 19.2(6) . .
O46 Al16 O29 Al13 114(7) . .
O48 Al16 O29 Al13 109.8(6) . .
O18 Al11 O30 Al15 108.0(5) . .
O13 Al11 O30 Al15 -152.2(5) . .
O28 Al11 O30 Al15 -60.1(5) . .
O26 Al11 O30 Al15 16.1(5) . .
O3 Al11 O30 Al15 -23(2) . .
Al13 Al11 O30 Al15 -63.0(6) . .
Al12 Al11 O30 Al15 19.7(7) . .
O34 Al15 O30 Al11 -63.1(5) 2_766 .
O33 Al15 O30 Al11 -174(6) 2_766 .
O32 Al15 O30 Al11 31.5(5) . .
O45 Al15 O30 Al11 -154.6(5) . .
O44 Al15 O30 Al11 121.5(5) . .
O34 Al14 O31 Al16 149.9(5) . .
O32 Al14 O31 Al16 -113.7(5) . .
O28 Al14 O31 Al16 -20.5(5) . .
O27 Al14 O31 Al16 57.7(5) . .
O26 Al14 O31 Al16 23.9(16) . .
O49 Al16 O31 Al14 77.1(5) . .
O29 Al16 O31 Al14 -23.2(5) . .
O47 Al16 O31 Al14 -53(17) . .
O46 Al16 O31 Al14 159.4(5) . .
O48 Al16 O31 Al14 -116.3(5) . .
O31 Al14 O32 Al15 152.2(5) . .
O34 Al14 O32 Al15 -109.8(5) . .
O28 Al14 O32 Al15 57.1(5) . .
O27 Al14 O32 Al15 12.6(16) . .
O26 Al14 O32 Al15 -19.0(5) . .
O34 Al15 O32 Al14 61.4(5) 2_766 .
O33 Al15 O32 Al14 152.1(5) 2_766 .
O30 Al15 O32 Al14 -29.3(5) . .
O45 Al15 O32 Al14 -113(2) . .
O44 Al15 O32 Al14 -116.7(5) . .
O17 Al12 O33 Al15 -106.9(5) . 2_766
O22 Al12 O33 Al15 152.4(5) . 2_766
O26 Al12 O33 Al15 -14.6(5) . 2_766
O27 Al12 O33 Al15 62.3(5) . 2_766
O3 Al12 O33 Al15 18.3(19) . 2_766
Al13 Al12 O33 Al15 64.0(6) . 2_766
Al11 Al12 O33 Al15 -18.7(7) . 2_766
O31 Al14 O34 Al15 -154.0(5) . 2_766
O32 Al14 O34 Al15 108.0(5) . 2_766
O28 Al14 O34 Al15 -12.6(14) . 2_766
O27 Al14 O34 Al15 -60.7(5) . 2_766
O26 Al14 O34 Al15 15.4(5) . 2_766
O50 S1 O49 Al16 -141.8(7) . .
O52 S1 O49 Al16 99.9(8) . .
O51 S1 O49 Al16 -20.8(10) . .
O29 Al16 O49 S1 -25.6(9) . .
O47 Al16 O49 S1 63.2(8) . .
O31 Al16 O49 S1 -116.0(8) . .
O46 Al16 O49 S1 154.2(8) . .
O48 Al16 O49 S1 155.3(12) . .
O54 S2 O55 O55' -57(2) . .
O56 S2 O55 O55' 63(2) . .
O53 S2 O55 O55' -176(2) . .
O54 S2 O55' O55 127.9(16) . .
O56 S2 O55' O55 -120.6(16) . .
O53 S2 O55' O55 11(6) . .
O57 S3 O58 O58' -101(3) . .
O60 S3 O58 O58' 23(3) . .
O59' S3 O58 O58' 140(3) . .
O59 S3 O58 O58' 142(3) . .
S3 O58 O58' O60 -23(3) . .
O57 S3 O58' O58 92(3) . .
O60 S3 O58' O58 -158(3) . .
O59' S3 O58' O58 -59(4) . .
O59 S3 O58' O58 -39(3) . .
O57 S3 O58' O60 -109.8(9) . .
O59' S3 O58' O60 99.0(18) . .
O58 S3 O58' O60 158(3) . .
O59 S3 O58' O60 119.2(15) . .
O58' S3 O59 O59' -154(3) . .
O57 S3 O59 O59' 80(3) . .
O60 S3 O59 O59' -72(3) . .
O58 S3 O59 O59' -176(3) . .
O58' S3 O59' O59 37(4) . .
O57 S3 O59' O59 -115(3) . .
O60 S3 O59' O59 122(3) . .
O58 S3 O59' O59 4(3) . .
O57 S3 O60 O58' 106.8(17) . .
O59' S3 O60 O58' -132.6(17) . .
O58 S3 O60 O58' -13.8(19) . .
O59 S3 O60 O58' -99(2) . .
O58 O58' O60 S3 28(4) . .
O64 S4 O63 O63' 155(2) . .
O62 S4 O63 O63' -67.4(19) . .
O61 S4 O63 O63' 53(2) . .
O64' S4 O63 O63' 175.6(18) . .
O62 S4 O63 O64 137.6(11) . .
O61 S4 O63 O64 -101.6(11) . .
O64' S4 O63 O64 20.6(12) . .
O63' S4 O63 O64 -155(2) . .
O64 O63 O63' S4 33(3) . .
O64 S4 O63' O63 -25(2) . .
O62 S4 O63' O63 119.5(17) . .
O61 S4 O63' O63 -133.6(17) . .
O64' S4 O63' O63 -7(3) . .
O63 S4 O64 O64' 149.3(18) . .
O62 S4 O64 O64' 46(3) . .
O61 S4 O64 O64' -97.6(16) . .
O63' S4 O64 O64' 164.2(16) . .
O62 S4 O64 O63 -103.4(14) . .
O61 S4 O64 O63 113.1(7) . .
O64' S4 O64 O63 -149.3(18) . .
O63' S4 O64 O63 14.8(12) . .
O63' O63 O64 O64' -82(4) . .
S4 O63 O64 O64' -39(2) . .
O63' O63 O64 S4 -43(4) . .
O63 O64 O64' S4 29.8(17) . .
O63 S4 O64' O64 -31.7(19) . .
O62 S4 O64' O64 -150.7(17) . .
O61 S4 O64' O64 95.3(18) . .
O63' S4 O64' O64 -27(3) . .
O67 S5 O65 S5 130.8(9) . 2_857
O65 S5 O65 S5 0.0 2_857 2_857
O66 S5 O65 S5 -125.7(9) . 2_857
O76' O76 O77 O71 -81(6) . .
O73' O73 O78' O78 155(16) . .
